data_7124665
loop_
_publ_author_name
'Chung, Mee-Kyung'
'Lee, Stephen J.'
'Waters, Marcey L.'
'Gagn\'e, Michel R'

_publ_section_title
;
 Tetrameric psuedo-peptide receptors with allosteric properties.
;
_journal_issue 52
_journal_name_full 'Chemical communications (Cambridge, England)'
_journal_page_first 8103
_journal_page_last 8106
_journal_paper_doi 10.1039/c6cc03296f
_journal_volume 52
_journal_year 2016
_chemical_absolute_configuration ad
_chemical_formula_moiety 'C68 H80 N16 O12'
_chemical_formula_sum 'C68 H80 N16 O12'
_chemical_formula_weight 1313.48
_space_group_crystal_system orthorhombic
_space_group_IT_number 19
_space_group_name_Hall 'P 2ac 2ab'
_space_group_name_H-M_alt 'P 21 21 21'
_atom_sites_solution_hydrogens geom
_atom_sites_solution_primary dual
_audit_creation_date 2016-04-08
_audit_creation_method
;
Olex2 1.2
(compiled 2016.02.19 svn.r3266 for OlexSys, GUI svn.r5155)
;
_audit_update_record
;
2016-04-08 deposited with the CCDC.
2016-05-31 downloaded from the CCDC.
;
_cell_angle_alpha 90
_cell_angle_beta 90
_cell_angle_gamma 90
_cell_formula_units_Z 8
_cell_length_a 22.2194(6)
_cell_length_b 26.8073(8)
_cell_length_c 30.7909(8)
_cell_measurement_reflns_used 9951
_cell_measurement_temperature 100
_cell_measurement_theta_max 62.46
_cell_measurement_theta_min 2.19
_cell_volume 18340.4(9)
_computing_cell_refinement 'SAINT v7.68A (Bruker, 2009)'
_computing_data_reduction 'SAINT v7.68A (Bruker, 2009)'
_computing_molecular_graphics 'Olex2 (Dolomanov et al., 2009)'
_computing_publication_material 'Olex2 (Dolomanov et al., 2009)'
_computing_structure_refinement 'XL (Sheldrick, 2008)'
_computing_structure_solution 'XM (Sheldrick, 2008)'
_diffrn_ambient_temperature 100
_diffrn_detector_area_resol_mean 8
_diffrn_measured_fraction_theta_full 0.968
_diffrn_measured_fraction_theta_max 0.968
_diffrn_measurement_device_type 'Bruker APEX-II CCD'
_diffrn_measurement_method '\f and \w scans'
_diffrn_radiation_monochromator graphite
_diffrn_radiation_type CuK\a
_diffrn_radiation_wavelength 1.54178
_diffrn_reflns_av_R_equivalents 0.1007
_diffrn_reflns_av_unetI/netI 0.1206
_diffrn_reflns_Laue_measured_fraction_full 0.968
_diffrn_reflns_Laue_measured_fraction_max 0.968
_diffrn_reflns_limit_h_max 25
_diffrn_reflns_limit_h_min -18
_diffrn_reflns_limit_k_max 29
_diffrn_reflns_limit_k_min -23
_diffrn_reflns_limit_l_max 35
_diffrn_reflns_limit_l_min -28
_diffrn_reflns_number 40540
_diffrn_reflns_point_group_measured_fraction_full 0.918
_diffrn_reflns_point_group_measured_fraction_max 0.918
_diffrn_reflns_theta_full 49.995
_diffrn_reflns_theta_max 49.995
_diffrn_reflns_theta_min 2.185
_diffrn_source 'sealed tube'
_diffrn_source_current 40.0
_diffrn_source_power 1.6
_diffrn_source_voltage 40.0
_diffrn_standards_number 0
_exptl_absorpt_coefficient_mu 0.549
_exptl_absorpt_correction_T_max 1.0000
_exptl_absorpt_correction_T_min 0.7763
_exptl_absorpt_correction_type multi-scan
_exptl_absorpt_process_details
;
SADABS-2008/1 (Bruker,2008) was used for absorption correction.
wR2(int) was 0.0738 before and 0.0605 after correction.
The Ratio of minimum to maximum transmission is 0.7763.
The \l/2 correction factor is 0.0015.
;
_exptl_crystal_colour 'clear colourless'
_exptl_crystal_colour_lustre clear
_exptl_crystal_colour_primary colourless
_exptl_crystal_density_diffrn 0.951
_exptl_crystal_description plate
_exptl_crystal_F_000 5568
_exptl_crystal_size_max 0.414
_exptl_crystal_size_mid 0.198
_exptl_crystal_size_min 0.076
_refine_diff_density_max 0.243
_refine_diff_density_min -0.315
_refine_diff_density_rms 0.046
_refine_ls_abs_structure_details
;
 Flack x determined using 3129 quotients [(I+)-(I-)]/[(I+)+(I-)]
 (Parsons, Flack and Wagner, Acta Cryst. B69 (2013) 249-259).
;
_refine_ls_abs_structure_Flack 0.4(2)
_refine_ls_extinction_method none
_refine_ls_goodness_of_fit_ref 0.945
_refine_ls_hydrogen_treatment constr
_refine_ls_matrix_type full
_refine_ls_number_parameters 1649
_refine_ls_number_reflns 17305
_refine_ls_number_restraints 2719
_refine_ls_restrained_S_all 0.919
_refine_ls_R_factor_all 0.0995
_refine_ls_R_factor_gt 0.0743
_refine_ls_shift/su_max 0.001
_refine_ls_shift/su_mean 0.000
_refine_ls_structure_factor_coef Fsqd
_refine_ls_weighting_details 'w=1/[\s^2^(Fo^2^)+(0.1101P)^2^] where P=(Fo^2^+2Fc^2^)/3'
_refine_ls_weighting_scheme calc
_refine_ls_wR_factor_gt 0.1892
_refine_ls_wR_factor_ref 0.2046
_reflns_Friedel_coverage 0.748
_reflns_Friedel_fraction_full 0.859
_reflns_Friedel_fraction_max 0.859
_reflns_number_gt 11145
_reflns_number_total 17305
_reflns_threshold_expression 'I > 2\s(I)'
_cod_data_source_file c6cc03296f2.cif
_cod_data_source_block x1007002
_cod_database_code 7124665
_shelx_space_group_comment
;
The symmetry employed for this shelxl refinement is uniquely defined
by the following loop, which should always be used as a source of
symmetry information in preference to the above space-group names.
They are only intended as comments.
;
_shelx_estimated_absorpt_t_max 0.959
_shelx_estimated_absorpt_t_min 0.805
_olex2_refinement_description
;
1. Fixed Uiso
 At 1.2 times of:
  All C(H) groups, All C(H,H) groups, All N(H) groups
 At 1.5 times of:
  All C(H,H,H) groups
2. Restrained distances
 C93-N89
 1.4 with sigma of 0.02
 C28-N30 = C28-C27
 1.5 with sigma of 0.02
 N24-C27 = N24-C22
 1.5 with sigma of 0.02
 C21-C20
 1.5 with sigma of 0.02
 C20-C19
 1.5 with sigma of 0.02
 C19-C18
 1.5 with sigma of 0.02
 C18-N17
 1.5 with sigma of 0.02
 C21-N17
 1.5 with sigma of 0.02
 O140-C139
 1.2 with sigma of 0.02
 O123-C122
 1.2 with sigma of 0.02
 C121-C122 = N124-C122
 1.5 with sigma of 0.02
 C9-C8
 1.5 with sigma of 0.02
 N7-C8
 1.3 with sigma of 0.02
 O95-C94
 1.2 with sigma of 0.02
 O29-C28
 1.2 with sigma of 0.02
 O16-C15
 1.2 with sigma of 0.02
 N155-C156
 1.3 with sigma of 0.02
 O116-C115
 1.2 with sigma of 0.02
 N141-C139 = C139-C136
 1.4 with sigma of 0.02
 O147-C146
 1.2 with sigma of 0.02
 N148-C146 = N148-C151
 1.45 with sigma of 0.02
 N96-C3 = N96-C94
 1.45 with sigma of 0.02
 C92-C91 = C92-C93 = C90-C91
 1.5 with sigma of 0.02
3. Uiso/Uaniso restraints and constraints
All non-hydrogen atoms restrained to be isotropic: with sigma of 0.05 and sigma
for terminal atoms of 0.1
4. Rigid body (RIGU) restrains
 All non-hydrogen atoms
 with sigma for 1-2 distances of 0.004 and sigma for 1-3 distances of 0.004
5.a Ternary CH refined with riding coordinates:
 C21(H21), C45(H45), C69(H69), C93(H93), C121(H121), C145(H145), C169(H169),
 C193(H193)
5.b Secondary CH2 refined with riding coordinates:
 C18(H18A,H18B), C19(H19A,H19B), C20(H20A,H20B), C42(H42A,H42B), C43(H43A,
 H43B), C44(H44A,H44B), C66(H66A,H66B), C67(H67A,H67B), C68(H68A,H68B),
 C90(H90A,H90B), C91(H91A,H91B), C92(H92A,H92B), C118(H11A,H11B), C119(H11C,
 H11D), C120(H12A,H12B), C142(H14A,H14B), C143(H14C,H14D), C144(H14E,H14F),
 C166(H16A,H16B), C167(H16C,H16D), C168(H16E,H16F), C190(H19C,H19D), C191(H19E,
 H19F), C192(H19G,H19H)
5.c Aromatic/amide H refined with riding coordinates:
 C8(H8), C13(H13), C14(H14), C10(H10), C11(H11), C32(H32), C38(H38), C37(H37),
 C35(H35), C34(H34), C56(H56), C59(H59), C58(H58), C62(H62), C61(H61), C80(H80),
  C82(H82), C86(H86), C85(H85), C83(H83), C108(H108), C113(H113), C114(H114),
 C110(H110), C111(H111), C132(H132), C134(H134), C135(H135), C137(H137),
 C138(H138), C156(H156), C161(H161), C162(H162), C158(H158), C159(H159),
 C180(H180), C186(H186), C182(H182), C183(H183), C185(H185), N6(H6), N24(H24),
 N30(H30), N48(H48), N54(H54), N72(H72), N78(H78), N96(H96), N106(H106),
 N124(H124), N130(H130), N148(H148), N154(H154), N172(H172), N178(H178),
 N196(H196)
5.d Fitted hexagon refined as free rotating group:
 C12(C13,C14,C9,C10,C11), C33(C38,C37,C36,C35,C34), C59(C58,C57,C62,C61,C60),
 C82(C81,C86,C85,C84,C83), C112(C113,C114,C109,C110,C111), C133(C134,C135,C136,
 C137,C138), C161(C162,C157,C158,C159,C160), C186(C181,C182,C183,C184,C185)
5.e Idealised Me refined as rotating group:
 C1(H1A,H1B,H1C), C2(H2A,H2B,H2C), C25(H25A,H25B,H25C), C26(H26A,H26B,H26C),
 C49(H49A,H49B,H49C), C50(H50A,H50B,H50C), C73(H73A,H73B,H73C), C74(H74A,H74B,
 H74C), C101(H10A,H10B,H10C), C102(H10D,H10E,H10F), C125(H12C,H12D,H12E),
 C126(H12F,H12G,H12H), C149(H14G,H14H,H14I), C150(H15A,H15B,H15C), C173(H17A,
 H17B,H17C), C174(H17D,H17E,H17F)
;
_shelx_shelxl_version_number 2014/7
_olex2_submission_special_instructions 'No special instructions were received'

loop_
_space_group_symop_operation_xyz
'x, y, z'
'-x+1/2, -y, z+1/2'
'-x, y+1/2, -z+1/2'
'x+1/2, -y+1/2, -z'

loop_
_atom_site_label
_atom_site_type_symbol
_atom_site_fract_x
_atom_site_fract_y
_atom_site_fract_z
_atom_site_U_iso_or_equiv
_atom_site_adp_type
_atom_site_occupancy
_atom_site_site_symmetry_order
_atom_site_calc_flag
_atom_site_refinement_flags_posn
_atom_site_refinement_flags_adp
C1 C 0.3745(12) 0.2344(6) 1.0544(6) 0.173(8) Uani 1 1 d . U
H1A H 0.3331 0.2256 1.0619 0.259 Uiso 1 1 calc GR .
H1B H 0.4005 0.2298 1.0798 0.259 Uiso 1 1 calc GR .
H1C H 0.3885 0.2130 1.0306 0.259 Uiso 1 1 calc GR .
C2 C 0.3784(10) 0.3205(6) 1.0776(5) 0.143(7) Uani 1 1 d . U
H2A H 0.3767 0.3559 1.0698 0.215 Uiso 1 1 calc GR .
H2B H 0.4157 0.3138 1.0935 0.215 Uiso 1 1 calc GR .
H2C H 0.3438 0.3121 1.0959 0.215 Uiso 1 1 calc GR .
C3 C 0.3770(10) 0.2913(7) 1.0394(6) 0.133(5) Uani 1 1 d D U
C4 C 0.4389(12) 0.2989(6) 1.0161(6) 0.121(5) Uani 1 1 d . U
C8 C 0.4736(8) 0.2898(7) 0.9002(5) 0.130(6) Uani 1 1 d D U
H8 H 0.4356 0.2797 0.8890 0.156 Uiso 1 1 calc R .
C12 C 0.6177(3) 0.3124(3) 0.8125(3) 0.077(3) Uani 1 1 d . U
C13 C 0.5643(4) 0.2901(3) 0.7994(2) 0.088(4) Uani 1 1 d G U
H13 H 0.5593 0.2800 0.7700 0.106 Uiso 1 1 calc R .
C14 C 0.5182(3) 0.2826(3) 0.8292(3) 0.081(3) Uani 1 1 d G U
H14 H 0.4817 0.2674 0.8202 0.097 Uiso 1 1 calc R .
C9 C 0.5255(4) 0.2974(3) 0.8721(3) 0.086(3) Uani 1 1 d DG U
C10 C 0.5789(5) 0.3198(4) 0.8853(2) 0.143(7) Uani 1 1 d G U
H10 H 0.5840 0.3299 0.9146 0.172 Uiso 1 1 calc R .
C11 C 0.6251(3) 0.3273(3) 0.8555(3) 0.091(4) Uani 1 1 d G U
H11 H 0.6616 0.3425 0.8644 0.109 Uiso 1 1 calc R .
C15 C 0.6668(5) 0.3205(5) 0.7800(5) 0.076(3) Uani 1 1 d D U
C18 C 0.6558(7) 0.4130(5) 0.7922(7) 0.127(6) Uani 1 1 d D U
H18A H 0.6178 0.4207 0.7769 0.152 Uiso 1 1 calc R .
H18B H 0.6484 0.4108 0.8239 0.152 Uiso 1 1 calc R .
C19 C 0.7051(6) 0.4492(5) 0.7813(5) 0.103(5) Uani 1 1 d D U
H19A H 0.6867 0.4819 0.7743 0.124 Uiso 1 1 calc R .
H19B H 0.7307 0.4538 0.8073 0.124 Uiso 1 1 calc R .
C20 C 0.7429(6) 0.4342(5) 0.7452(5) 0.093(4) Uani 1 1 d D U
H20A H 0.7858 0.4412 0.7512 0.112 Uiso 1 1 calc R .
H20B H 0.7309 0.4512 0.7180 0.112 Uiso 1 1 calc R .
C21 C 0.7312(5) 0.3798(4) 0.7429(5) 0.085(3) Uani 1 1 d D U
H21 H 0.7691 0.3610 0.7487 0.102 Uiso 1 1 calc R .
C22 C 0.7052(5) 0.3644(4) 0.6991(5) 0.076(3) Uani 1 1 d D U
C25 C 0.7154(6) 0.3717(5) 0.5934(6) 0.122(6) Uani 1 1 d . U
H25A H 0.7514 0.3812 0.5771 0.183 Uiso 1 1 calc GR .
H25B H 0.6988 0.4011 0.6081 0.183 Uiso 1 1 calc GR .
H25C H 0.6853 0.3580 0.5734 0.183 Uiso 1 1 calc GR .
C26 C 0.7893(5) 0.3049(4) 0.6082(5) 0.082(4) Uani 1 1 d . U
H26A H 0.7940 0.2716 0.6208 0.123 Uiso 1 1 calc GR .
H26B H 0.8251 0.3249 0.6145 0.123 Uiso 1 1 calc GR .
H26C H 0.7841 0.3020 0.5767 0.123 Uiso 1 1 calc GR .
C27 C 0.7326(5) 0.3308(4) 0.6284(5) 0.084(3) Uani 1 1 d D U
C28 C 0.6851(5) 0.2891(4) 0.6254(5) 0.071(3) Uani 1 1 d D U
C32 C 0.6556(4) 0.1841(4) 0.6915(4) 0.050(3) Uani 1 1 d . U
H32 H 0.6827 0.1919 0.7144 0.060 Uiso 1 1 calc R .
C33 C 0.6201(3) 0.13774(19) 0.6924(2) 0.057(3) Uani 1 1 d . U
C38 C 0.5750(3) 0.1275(2) 0.6625(2) 0.053(3) Uani 1 1 d G U
H38 H 0.5632 0.1522 0.6421 0.063 Uiso 1 1 calc R .
C37 C 0.5471(3) 0.0811(2) 0.6624(2) 0.050(3) Uani 1 1 d G U
H37 H 0.5163 0.0740 0.6419 0.060 Uiso 1 1 calc R .
C36 C 0.5644(3) 0.04491(18) 0.6923(2) 0.060(3) Uani 1 1 d G U
C35 C 0.6095(3) 0.0552(2) 0.7222(2) 0.055(3) Uani 1 1 d G U
H35 H 0.6213 0.0305 0.7426 0.066 Uiso 1 1 calc R .
C34 C 0.6374(3) 0.1016(3) 0.7223(2) 0.056(3) Uani 1 1 d G U
H34 H 0.6682 0.1086 0.7428 0.067 Uiso 1 1 calc R .
C39 C 0.5433(5) -0.0077(4) 0.6829(4) 0.059(3) Uani 1 1 d . U
C42 C 0.5171(6) -0.0913(4) 0.7095(4) 0.074(3) Uani 1 1 d . U
H42A H 0.5468 -0.1068 0.6896 0.088 Uiso 1 1 calc R .
H42B H 0.4766 -0.0943 0.6963 0.088 Uiso 1 1 calc R .
C43 C 0.5184(7) -0.1164(5) 0.7523(4) 0.090(4) Uani 1 1 d . U
H43A H 0.5584 -0.1315 0.7575 0.107 Uiso 1 1 calc R .
H43B H 0.4875 -0.1429 0.7536 0.107 Uiso 1 1 calc R .
C44 C 0.5056(5) -0.0768(4) 0.7856(4) 0.068(3) Uani 1 1 d . U
H44A H 0.5294 -0.0831 0.8122 0.082 Uiso 1 1 calc R .
H44B H 0.4624 -0.0770 0.7933 0.082 Uiso 1 1 calc R .
C45 C 0.5233(4) -0.0249(4) 0.7654(3) 0.051(2) Uani 1 1 d . U
H45 H 0.5611 -0.0114 0.7786 0.062 Uiso 1 1 calc R .
C46 C 0.4691(5) 0.0137(4) 0.7688(4) 0.058(3) Uani 1 1 d . U
C49 C 0.4283(6) 0.0792(4) 0.8706(4) 0.077(3) Uani 1 1 d . U
H49A H 0.4472 0.1122 0.8681 0.116 Uiso 1 1 calc GR .
H49B H 0.4559 0.0563 0.8854 0.116 Uiso 1 1 calc GR .
H49C H 0.3909 0.0821 0.8873 0.116 Uiso 1 1 calc GR .
C50 C 0.3588(5) 0.0165(4) 0.8233(4) 0.063(3) Uani 1 1 d . U
H50A H 0.3214 0.0329 0.8143 0.095 Uiso 1 1 calc GR .
H50B H 0.3526 -0.0001 0.8513 0.095 Uiso 1 1 calc GR .
H50C H 0.3704 -0.0083 0.8014 0.095 Uiso 1 1 calc GR .
C51 C 0.4151(5) 0.0605(4) 0.8283(4) 0.063(3) Uani 1 1 d . U
C52 C 0.3963(5) 0.0999(4) 0.7941(4) 0.065(3) Uani 1 1 d . U
C56 C 0.4743(4) 0.1924(4) 0.7397(3) 0.043(2) Uani 1 1 d . U
H56 H 0.5140 0.1831 0.7477 0.052 Uiso 1 1 calc R .
C59 C 0.39325(19) 0.2879(2) 0.6713(2) 0.045(2) Uani 1 1 d . U
H59 H 0.3532 0.2976 0.6648 0.054 Uiso 1 1 calc R .
C58 C 0.4038(2) 0.2503(3) 0.7015(2) 0.062(3) Uani 1 1 d G U
H58 H 0.3710 0.2343 0.7155 0.075 Uiso 1 1 calc R .
C57 C 0.4625(3) 0.2361(2) 0.7111(2) 0.054(3) Uani 1 1 d G U
C62 C 0.51057(19) 0.2594(3) 0.6906(2) 0.067(3) Uani 1 1 d G U
H62 H 0.5507 0.2497 0.6971 0.081 Uiso 1 1 calc R .
C61 C 0.5000(2) 0.2970(3) 0.6604(2) 0.063(3) Uani 1 1 d G U
H61 H 0.5328 0.3130 0.6464 0.075 Uiso 1 1 calc R .
C60 C 0.4413(3) 0.3112(2) 0.6508(2) 0.054(3) Uani 1 1 d G U
C63 C 0.4256(4) 0.3562(4) 0.6253(3) 0.047(2) Uani 1 1 d . U
C66 C 0.5078(7) 0.3341(5) 0.5649(4) 0.102(6) Uani 1 1 d . U
H66A H 0.5487 0.3376 0.5773 0.123 Uiso 1 1 calc R .
H66B H 0.4956 0.2986 0.5643 0.123 Uiso 1 1 calc R .
C67 C 0.5005(8) 0.3611(6) 0.5192(5) 0.113(5) Uani 1 1 d . U
H67A H 0.5388 0.3588 0.5029 0.135 Uiso 1 1 calc R .
H67B H 0.4689 0.3439 0.5021 0.135 Uiso 1 1 calc R .
C68 C 0.4839(6) 0.4142(6) 0.5248(5) 0.100(5) Uani 1 1 d . U
H68A H 0.4649 0.4283 0.4984 0.120 Uiso 1 1 calc R .
H68B H 0.5188 0.4350 0.5333 0.120 Uiso 1 1 calc R .
C69 C 0.4402(5) 0.4083(5) 0.5608(4) 0.068(3) Uani 1 1 d . U
H69 H 0.4008 0.3982 0.5477 0.082 Uiso 1 1 calc R .
C70 C 0.4283(5) 0.4566(4) 0.5897(4) 0.059(3) Uani 1 1 d . U
C73 C 0.4031(5) 0.5713(4) 0.5897(4) 0.068(3) Uani 1 1 d . U
H73A H 0.4449 0.5625 0.5964 0.101 Uiso 1 1 calc GR .
H73B H 0.3923 0.6021 0.6050 0.101 Uiso 1 1 calc GR .
H73C H 0.3988 0.5765 0.5583 0.101 Uiso 1 1 calc GR .
C74 C 0.2935(4) 0.5428(3) 0.5920(4) 0.058(3) Uani 1 1 d . U
H74A H 0.2912 0.5473 0.5604 0.088 Uiso 1 1 calc GR .
H74B H 0.2831 0.5742 0.6065 0.088 Uiso 1 1 calc GR .
H74C H 0.2651 0.5167 0.6009 0.088 Uiso 1 1 calc GR .
C75 C 0.3593(5) 0.5270(4) 0.6050(4) 0.055(2) Uani 1 1 d . U
C76 C 0.3593(4) 0.5191(4) 0.6498(4) 0.053(2) Uani 1 1 d . U
C80 C 0.3262(4) 0.4188(4) 0.7217(3) 0.042(2) Uani 1 1 d . U
H80 H 0.3232 0.3949 0.6990 0.051 Uiso 1 1 calc R .
C82 C 0.3141(3) 0.3501(3) 0.7730(2) 0.058(3) Uani 1 1 d . U
H82 H 0.3157 0.3273 0.7494 0.069 Uiso 1 1 calc R .
C81 C 0.3178(3) 0.4011(3) 0.76525(18) 0.058(3) Uani 1 1 d G U
C86 C 0.3155(4) 0.4345(2) 0.7998(3) 0.079(3) Uani 1 1 d G U
H86 H 0.3180 0.4694 0.7945 0.095 Uiso 1 1 calc R .
C85 C 0.3096(4) 0.4169(3) 0.8420(2) 0.083(4) Uani 1 1 d G U
H85 H 0.3081 0.4397 0.8656 0.099 Uiso 1 1 calc R .
C84 C 0.3060(4) 0.3659(3) 0.84974(18) 0.084(4) Uani 1 1 d G U
C83 C 0.3082(4) 0.3325(2) 0.8152(2) 0.069(3) Uani 1 1 d G U
H83 H 0.3057 0.2977 0.8205 0.082 Uiso 1 1 calc R .
C87 C 0.2973(8) 0.3427(7) 0.8919(5) 0.103(4) Uani 1 1 d . U
C90 C 0.2165(8) 0.4014(7) 0.9143(5) 0.129(6) Uani 1 1 d D U
H90A H 0.1984 0.3980 0.8850 0.154 Uiso 1 1 calc R .
H90B H 0.2347 0.4350 0.9166 0.154 Uiso 1 1 calc R .
C91 C 0.1707(9) 0.3953(9) 0.9471(5) 0.155(7) Uani 1 1 d D U
H91A H 0.1395 0.3712 0.9378 0.186 Uiso 1 1 calc R .
H91B H 0.1514 0.4275 0.9544 0.186 Uiso 1 1 calc R .
C92 C 0.2067(8) 0.3755(8) 0.9845(5) 0.140(6) Uani 1 1 d D U
H92A H 0.1808 0.3571 1.0051 0.168 Uiso 1 1 calc R .
H92B H 0.2273 0.4028 1.0001 0.168 Uiso 1 1 calc R .
C93 C 0.2539(10) 0.3394(8) 0.9621(6) 0.150(6) Uani 1 1 d D U
H93 H 0.2359 0.3055 0.9579 0.180 Uiso 1 1 calc R .
C94 C 0.3159(10) 0.3350(7) 0.9822(6) 0.132(5) Uani 1 1 d D U
C101 C 0.7030(4) 0.6977(4) -0.0288(4) 0.058(3) Uani 1 1 d . U
H10A H 0.6952 0.6806 -0.0012 0.087 Uiso 1 1 calc GR .
H10B H 0.7461 0.6958 -0.0355 0.087 Uiso 1 1 calc GR .
H10C H 0.6799 0.6816 -0.0520 0.087 Uiso 1 1 calc GR .
C102 C 0.6843(5) 0.7808(4) -0.0661(4) 0.059(3) Uani 1 1 d . U
H10D H 0.6955 0.8157 -0.0615 0.089 Uiso 1 1 calc GR .
H10E H 0.6443 0.7792 -0.0795 0.089 Uiso 1 1 calc GR .
H10F H 0.7138 0.7649 -0.0853 0.089 Uiso 1 1 calc GR .
C103 C 0.6832(4) 0.7551(4) -0.0249(3) 0.046(2) Uani 1 1 d . U
C104 C 0.6241(5) 0.7520(4) -0.0039(4) 0.061(3) Uani 1 1 d . U
C108 C 0.5658(4) 0.7837(4) 0.0986(4) 0.062(3) Uani 1 1 d . U
H108 H 0.6039 0.7897 0.1115 0.074 Uiso 1 1 calc R .
C112 C 0.4147(2) 0.8104(3) 0.1795(2) 0.049(3) Uani 1 1 d . U
C113 C 0.4721(3) 0.8240(3) 0.1929(2) 0.070(3) Uani 1 1 d G U
H113 H 0.4777 0.8399 0.2202 0.083 Uiso 1 1 calc R .
C114 C 0.5214(2) 0.8141(3) 0.1665(3) 0.074(3) Uani 1 1 d G U
H114 H 0.5607 0.8233 0.1756 0.089 Uiso 1 1 calc R .
C109 C 0.5132(3) 0.7907(3) 0.1266(2) 0.068(3) Uani 1 1 d G U
C110 C 0.4557(3) 0.7772(4) 0.1132(2) 0.099(5) Uani 1 1 d G U
H110 H 0.4501 0.7612 0.0860 0.119 Uiso 1 1 calc R .
C111 C 0.4065(2) 0.7870(4) 0.1397(3) 0.130(7) Uani 1 1 d G U
H111 H 0.3672 0.7778 0.1305 0.157 Uiso 1 1 calc R .
C115 C 0.3640(5) 0.8229(5) 0.2095(4) 0.064(3) Uani 1 1 d D U
C118 C 0.3568(5) 0.9112(4) 0.1779(4) 0.067(3) Uani 1 1 d . U
H11A H 0.4009 0.9166 0.1765 0.081 Uiso 1 1 calc R .
H11B H 0.3414 0.9047 0.1483 0.081 Uiso 1 1 calc R .
C119 C 0.3257(7) 0.9547(6) 0.1982(6) 0.126(6) Uani 1 1 d . U
H11C H 0.3527 0.9721 0.2188 0.152 Uiso 1 1 calc R .
H11D H 0.3121 0.9787 0.1758 0.152 Uiso 1 1 calc R .
C120 C 0.2743(5) 0.9329(4) 0.2209(4) 0.064(3) Uani 1 1 d . U
H12A H 0.2401 0.9286 0.2006 0.077 Uiso 1 1 calc R .
H12B H 0.2613 0.9550 0.2449 0.077 Uiso 1 1 calc R .
C121 C 0.2945(5) 0.8813(5) 0.2391(4) 0.068(3) Uani 1 1 d D U
H121 H 0.2607 0.8566 0.2395 0.082 Uiso 1 1 calc R .
C122 C 0.3252(4) 0.8851(4) 0.2830(4) 0.060(3) Uani 1 1 d D U
C125 C 0.2473(5) 0.8924(5) 0.3931(4) 0.070(3) Uani 1 1 d . U
H12C H 0.2216 0.8653 0.3825 0.105 Uiso 1 1 calc GR .
H12D H 0.2245 0.9237 0.3929 0.105 Uiso 1 1 calc GR .
H12E H 0.2604 0.8849 0.4228 0.105 Uiso 1 1 calc GR .
C126 C 0.3449(6) 0.9397(4) 0.3748(5) 0.085(4) Uani 1 1 d . U
H12F H 0.3767 0.9274 0.3940 0.128 Uiso 1 1 calc GR .
H12G H 0.3211 0.9650 0.3901 0.128 Uiso 1 1 calc GR .
H12H H 0.3631 0.9545 0.3488 0.128 Uiso 1 1 calc GR .
C127 C 0.3054(5) 0.8977(4) 0.3619(4) 0.066(3) Uani 1 1 d . U
C128 C 0.3427(5) 0.8494(4) 0.3707(4) 0.067(3) Uani 1 1 d . U
C132 C 0.3431(5) 0.7295(4) 0.3299(4) 0.064(3) Uani 1 1 d . U
H132 H 0.3138 0.7367 0.3083 0.077 Uiso 1 1 calc R .
C133 C 0.3707(4) 0.6805(2) 0.3303(3) 0.090(4) Uani 1 1 d . U
C134 C 0.3487(4) 0.6447(3) 0.3018(3) 0.076(3) Uani 1 1 d G U
H134 H 0.3161 0.6526 0.2830 0.091 Uiso 1 1 calc R .
C135 C 0.3745(4) 0.5975(3) 0.3006(3) 0.091(4) Uani 1 1 d G U
H135 H 0.3595 0.5731 0.2811 0.109 Uiso 1 1 calc R .
C136 C 0.4223(5) 0.5861(3) 0.3280(4) 0.111(5) Uani 1 1 d DG U
C137 C 0.4442(5) 0.6219(4) 0.3566(4) 0.240(15) Uani 1 1 d G U
H137 H 0.4768 0.6140 0.3753 0.288 Uiso 1 1 calc R .
C138 C 0.4184(5) 0.6691(3) 0.3578(4) 0.124(7) Uani 1 1 d G U
H138 H 0.4334 0.6935 0.3773 0.149 Uiso 1 1 calc R .
C139 C 0.4418(8) 0.5325(5) 0.3313(5) 0.111(5) Uani 1 1 d D U
C142 C 0.4810(7) 0.4560(5) 0.2957(5) 0.091(4) Uani 1 1 d . U
H14A H 0.5144 0.4532 0.3168 0.109 Uiso 1 1 calc R .
H14B H 0.4490 0.4320 0.3036 0.109 Uiso 1 1 calc R .
C143 C 0.5012(8) 0.4478(5) 0.2538(5) 0.109(5) Uani 1 1 d . U
H14C H 0.4944 0.4123 0.2465 0.131 Uiso 1 1 calc R .
H14D H 0.5451 0.4538 0.2530 0.131 Uiso 1 1 calc R .
C144 C 0.4720(7) 0.4795(4) 0.2192(4) 0.090(4) Uani 1 1 d . U
H14E H 0.4349 0.4640 0.2076 0.108 Uiso 1 1 calc R .
H14F H 0.4999 0.4870 0.1950 0.108 Uiso 1 1 calc R .
C145 C 0.4574(5) 0.5290(4) 0.2488(4) 0.063(3) Uani 1 1 d . U
H145 H 0.4186 0.5452 0.2402 0.076 Uiso 1 1 calc R .
C146 C 0.5131(5) 0.5630(4) 0.2389(5) 0.076(3) Uani 1 1 d D U
C149 C 0.5340(5) 0.6412(5) 0.1438(5) 0.077(3) Uani 1 1 d . U
H14G H 0.5018 0.6205 0.1316 0.115 Uiso 1 1 calc GR .
H14H H 0.5668 0.6440 0.1227 0.115 Uiso 1 1 calc GR .
H14I H 0.5182 0.6745 0.1504 0.115 Uiso 1 1 calc GR .
C150 C 0.6066(5) 0.5761(4) 0.1748(5) 0.087(4) Uani 1 1 d . U
H15A H 0.6078 0.5542 0.2003 0.130 Uiso 1 1 calc GR .
H15B H 0.6460 0.5919 0.1708 0.130 Uiso 1 1 calc GR .
H15C H 0.5966 0.5564 0.1490 0.130 Uiso 1 1 calc GR .
C151 C 0.5556(5) 0.6191(4) 0.1820(5) 0.075(3) Uani 1 1 d D U
C152 C 0.5838(5) 0.6530(4) 0.2114(5) 0.078(4) Uani 1 1 d . U
C156 C 0.5224(4) 0.7516(4) 0.2744(4) 0.055(3) Uani 1 1 d D U
H156 H 0.4811 0.7428 0.2732 0.066 Uiso 1 1 calc R .
C161 C 0.5104(2) 0.8654(3) 0.3405(3) 0.103(6) Uani 1 1 d . U
H161 H 0.4799 0.8843 0.3545 0.124 Uiso 1 1 calc R .
C162 C 0.49514(18) 0.8232(3) 0.3167(3) 0.058(3) Uani 1 1 d G U
H162 H 0.4542 0.8132 0.3145 0.070 Uiso 1 1 calc R .
C157 C 0.5397(2) 0.7955(2) 0.2961(2) 0.054(3) Uani 1 1 d G U
C158 C 0.5996(2) 0.8101(3) 0.2994(2) 0.061(3) Uani 1 1 d G U
H158 H 0.6301 0.7912 0.2854 0.073 Uiso 1 1 calc R .
C159 C 0.61488(18) 0.8523(3) 0.3232(2) 0.058(3) Uani 1 1 d G U
H159 H 0.6558 0.8622 0.3254 0.069 Uiso 1 1 calc R .
C160 C 0.5703(2) 0.8799(2) 0.3437(3) 0.056(3) Uani 1 1 d G U
C163 C 0.5932(5) 0.9262(4) 0.3696(4) 0.054(3) Uani 1 1 d . U
C166 C 0.5026(6) 0.9331(6) 0.4194(5) 0.097(5) Uani 1 1 d . U
H16A H 0.4961 0.8967 0.4162 0.116 Uiso 1 1 calc R .
H16B H 0.4686 0.9511 0.4058 0.116 Uiso 1 1 calc R .
C167 C 0.5097(5) 0.9481(5) 0.4690(5) 0.093(4) Uani 1 1 d . U
H16C H 0.5364 0.9251 0.4851 0.111 Uiso 1 1 calc R .
H16D H 0.4706 0.9513 0.4841 0.111 Uiso 1 1 calc R .
C168 C 0.5440(6) 1.0068(5) 0.4585(5) 0.089(4) Uani 1 1 d . U
H16E H 0.5140 1.0322 0.4500 0.107 Uiso 1 1 calc R .
H16F H 0.5672 1.0189 0.4839 0.107 Uiso 1 1 calc R .
C169 C 0.5849(5) 0.9930(4) 0.4209(4) 0.065(3) Uani 1 1 d . U
H169 H 0.6226 0.9808 0.4352 0.078 Uiso 1 1 calc R .
C170 C 0.6044(5) 1.0294(4) 0.3926(4) 0.066(3) Uani 1 1 d . U
C173 C 0.6347(4) 1.1418(4) 0.3804(4) 0.061(3) Uani 1 1 d . U
H17A H 0.5934 1.1336 0.3720 0.091 Uiso 1 1 calc GR .
H17B H 0.6493 1.1697 0.3628 0.091 Uiso 1 1 calc GR .
H17C H 0.6356 1.1512 0.4112 0.091 Uiso 1 1 calc GR .
C174 C 0.7403(4) 1.1078(4) 0.3883(3) 0.046(3) Uani 1 1 d . U
H17D H 0.7407 1.1162 0.4193 0.069 Uiso 1 1 calc GR .
H17E H 0.7568 1.1357 0.3716 0.069 Uiso 1 1 calc GR .
H17F H 0.7648 1.0779 0.3834 0.069 Uiso 1 1 calc GR .
C175 C 0.6741(4) 1.0974(4) 0.3735(4) 0.048(2) Uani 1 1 d . U
C176 C 0.6790(4) 1.0849(4) 0.3277(4) 0.055(3) Uani 1 1 d . U
C180 C 0.6968(4) 0.9687(4) 0.2672(3) 0.043(2) Uani 1 1 d . U
H180 H 0.6982 0.9479 0.2922 0.052 Uiso 1 1 calc R .
C186 C 0.7088(3) 0.97071(17) 0.1869(2) 0.050(2) Uani 1 1 d . U
H186 H 0.7095 1.0061 0.1867 0.060 Uiso 1 1 calc R .
C181 C 0.7021(3) 0.9452(2) 0.22596(17) 0.050(2) Uani 1 1 d G U
C182 C 0.7012(3) 0.8934(2) 0.22632(17) 0.054(3) Uani 1 1 d G U
H182 H 0.6966 0.8760 0.2530 0.065 Uiso 1 1 calc R .
C183 C 0.7070(3) 0.86702(17) 0.1877(2) 0.043(2) Uani 1 1 d G U
H183 H 0.7063 0.8316 0.1879 0.051 Uiso 1 1 calc R .
C184 C 0.7137(3) 0.8925(2) 0.14865(17) 0.051(2) Uani 1 1 d G U
C185 C 0.7146(3) 0.9444(2) 0.14829(17) 0.050(2) Uani 1 1 d G U
H185 H 0.7192 0.9618 0.1216 0.060 Uiso 1 1 calc R .
C187 C 0.7265(4) 0.8616(4) 0.1093(3) 0.047(2) Uani 1 1 d . U
C190 C 0.8120(4) 0.9177(4) 0.0847(4) 0.057(3) Uani 1 1 d . U
H19C H 0.8256 0.9213 0.1151 0.069 Uiso 1 1 calc R .
H19D H 0.7944 0.9495 0.0745 0.069 Uiso 1 1 calc R .
C191 C 0.8672(4) 0.8982(4) 0.0522(4) 0.060(3) Uani 1 1 d . U
H19E H 0.8888 0.9267 0.0392 0.072 Uiso 1 1 calc R .
H19F H 0.8962 0.8772 0.0684 0.072 Uiso 1 1 calc R .
C192 C 0.8354(4) 0.8687(4) 0.0184(4) 0.053(3) Uani 1 1 d . U
H19G H 0.8636 0.8455 0.0037 0.064 Uiso 1 1 calc R .
H19H H 0.8174 0.8909 -0.0037 0.064 Uiso 1 1 calc R .
C193 C 0.7855(5) 0.8391(4) 0.0429(4) 0.057(3) Uani 1 1 d . U
H193 H 0.8036 0.8083 0.0558 0.069 Uiso 1 1 calc R .
C194 C 0.7329(5) 0.8246(4) 0.0154(3) 0.051(3) Uani 1 1 d . U
N6 N 0.4353(6) 0.2914(4) 0.9681(4) 0.099(4) Uani 1 1 d . U
H6 H 0.4007 0.2822 0.9567 0.119 Uiso 1 1 calc R .
N7 N 0.4821(8) 0.2979(5) 0.9421(5) 0.123(5) Uani 1 1 d D U
N17 N 0.6862(4) 0.3668(3) 0.7746(4) 0.077(3) Uani 1 1 d D U
N24 N 0.7481(3) 0.3462(3) 0.6698(4) 0.066(2) Uani 1 1 d D U
H24 H 0.7860 0.3446 0.6780 0.079 Uiso 1 1 calc R .
N30 N 0.6888(3) 0.2588(3) 0.6601(3) 0.061(3) Uani 1 1 d D U
H30 H 0.7130 0.2647 0.6821 0.073 Uiso 1 1 calc R .
N31 N 0.6488(3) 0.2148(3) 0.6580(3) 0.0384(19) Uani 1 1 d . U
N41 N 0.5322(4) -0.0384(4) 0.7169(3) 0.063(2) Uani 1 1 d . U
N48 N 0.4680(3) 0.0329(3) 0.8090(3) 0.057(2) Uani 1 1 d . U
H48 H 0.5003 0.0291 0.8252 0.069 Uiso 1 1 calc R .
N54 N 0.4425(3) 0.1298(3) 0.7810(3) 0.059(2) Uani 1 1 d . U
H54 H 0.4796 0.1250 0.7900 0.071 Uiso 1 1 calc R .
N55 N 0.4283(3) 0.1679(3) 0.7530(3) 0.050(2) Uani 1 1 d . U
N65 N 0.4580(4) 0.3703(3) 0.5886(3) 0.066(3) Uani 1 1 d . U
N72 N 0.3798(3) 0.4827(3) 0.5817(3) 0.049(2) Uani 1 1 d . U
H72 H 0.3572 0.4725 0.5600 0.059 Uiso 1 1 calc R .
N78 N 0.3432(3) 0.4720(3) 0.6665(3) 0.054(2) Uani 1 1 d . U
H78 H 0.3367 0.4472 0.6484 0.064 Uiso 1 1 calc R .
N79 N 0.3374(3) 0.4638(3) 0.7107(3) 0.0444(19) Uani 1 1 d . U
N89 N 0.2612(6) 0.3644(5) 0.9204(4) 0.100(4) Uani 1 1 d D U
N96 N 0.3258(7) 0.2941(4) 1.0123(4) 0.115(4) Uani 1 1 d D U
H96 H 0.2988 0.2702 1.0137 0.138 Uiso 1 1 calc R .
N106 N 0.6198(4) 0.7647(3) 0.0410(3) 0.056(2) Uani 1 1 d . U
H106 H 0.6525 0.7687 0.0568 0.067 Uiso 1 1 calc R .
N107 N 0.5663(4) 0.7703(4) 0.0584(3) 0.062(2) Uani 1 1 d . U
N117 N 0.3403(3) 0.8672(3) 0.2100(3) 0.057(2) Uani 1 1 d . U
N124 N 0.2828(3) 0.8936(3) 0.3177(3) 0.052(2) Uani 1 1 d D U
H124 H 0.2441 0.8963 0.3122 0.062 Uiso 1 1 calc R .
N130 N 0.3226(4) 0.8086(3) 0.3495(3) 0.067(3) Uani 1 1 d . U
H130 H 0.2912 0.8090 0.3321 0.080 Uiso 1 1 calc R .
N131 N 0.3572(4) 0.7641(4) 0.3580(4) 0.078(3) Uani 1 1 d . U
N141 N 0.4560(4) 0.5104(3) 0.2941(4) 0.069(2) Uani 1 1 d D U
N148 N 0.5067(3) 0.5901(3) 0.2000(3) 0.062(2) Uani 1 1 d D U
H148 H 0.4720 0.5894 0.1863 0.074 Uiso 1 1 calc R .
N154 N 0.5410(3) 0.6835(3) 0.2354(3) 0.058(2) Uani 1 1 d . U
H154 H 0.5024 0.6761 0.2364 0.069 Uiso 1 1 calc R .
N155 N 0.5630(4) 0.7222(3) 0.2554(3) 0.067(3) Uani 1 1 d D U
N165 N 0.5588(4) 0.9478(3) 0.4007(3) 0.066(3) Uani 1 1 d . U
N172 N 0.6526(3) 1.0530(3) 0.3991(3) 0.047(2) Uani 1 1 d . U
H172 H 0.6757 1.0427 0.4205 0.057 Uiso 1 1 calc R .
N178 N 0.6888(3) 1.0328(3) 0.3165(3) 0.051(2) Uani 1 1 d . U
H178 H 0.6939 1.0105 0.3372 0.062 Uiso 1 1 calc R .
N179 N 0.6900(3) 1.0184(3) 0.2739(3) 0.045(2) Uani 1 1 d . U
N189 N 0.7689(3) 0.8748(3) 0.0793(3) 0.048(2) Uani 1 1 d . U
N196 N 0.7316(4) 0.7762(3) 0.0036(3) 0.053(2) Uani 1 1 d . U
H196 H 0.7602 0.7563 0.0130 0.064 Uiso 1 1 calc R .
O5 O 0.4824(7) 0.3163(5) 1.0321(4) 0.143(5) Uani 1 1 d . U
O16 O 0.6843(4) 0.2856(3) 0.7588(3) 0.087(3) Uani 1 1 d D U
O23 O 0.6536(3) 0.3689(3) 0.6827(3) 0.094(3) Uani 1 1 d . U
O29 O 0.6464(3) 0.2874(3) 0.5987(3) 0.082(3) Uani 1 1 d D U
O40 O 0.5349(5) -0.0240(3) 0.6463(3) 0.090(3) Uani 1 1 d . U
O47 O 0.4333(3) 0.0203(3) 0.7415(2) 0.058(2) Uani 1 1 d . U
O53 O 0.3444(3) 0.1112(2) 0.7871(3) 0.061(2) Uani 1 1 d . U
O64 O 0.3780(3) 0.3792(3) 0.6310(2) 0.0531(18) Uani 1 1 d . U
O71 O 0.4671(3) 0.4706(3) 0.6175(3) 0.076(2) Uani 1 1 d . U
O77 O 0.3623(5) 0.5553(3) 0.6787(3) 0.099(3) Uani 1 1 d . U
O88 O 0.3258(5) 0.3037(4) 0.9051(3) 0.109(3) Uani 1 1 d . U
O95 O 0.3479(7) 0.3710(4) 0.9899(4) 0.148(5) Uani 1 1 d D U
O105 O 0.5799(3) 0.7450(3) -0.0236(3) 0.072(2) Uani 1 1 d . U
O116 O 0.3457(3) 0.7886(3) 0.2366(3) 0.073(2) Uani 1 1 d D U
O123 O 0.3773(3) 0.8862(3) 0.2904(3) 0.066(2) Uani 1 1 d D U
O129 O 0.3865(3) 0.8508(3) 0.4003(3) 0.073(2) Uani 1 1 d . U
O140 O 0.4484(7) 0.5108(4) 0.3667(4) 0.149(5) Uani 1 1 d D U
O147 O 0.5518(3) 0.5709(3) 0.2666(3) 0.082(3) Uani 1 1 d D U
O153 O 0.6361(3) 0.6643(3) 0.2126(4) 0.098(3) Uani 1 1 d . U
O164 O 0.6434(3) 0.9436(2) 0.3617(2) 0.0525(18) Uani 1 1 d . U
O171 O 0.5652(3) 1.0449(3) 0.3635(3) 0.066(2) Uani 1 1 d . U
O177 O 0.6761(3) 1.1140(2) 0.2987(3) 0.062(2) Uani 1 1 d . U
O188 O 0.7009(3) 0.8229(3) 0.1024(3) 0.062(2) Uani 1 1 d . U
O195 O 0.6940(3) 0.8540(2) 0.0069(2) 0.0506(18) Uani 1 1 d . U

loop_
_atom_site_aniso_label
_atom_site_aniso_U_11
_atom_site_aniso_U_22
_atom_site_aniso_U_33
_atom_site_aniso_U_23
_atom_site_aniso_U_13
_atom_site_aniso_U_12
C1 0.33(2) 0.084(9) 0.101(14) -0.006(8) 0.031(14) 0.001(11)
C2 0.278(19) 0.100(11) 0.051(9) -0.024(8) 0.031(10) 0.010(12)
C3 0.246(12) 0.087(9) 0.066(9) -0.024(7) 0.021(7) 0.009(9)
C4 0.232(12) 0.069(10) 0.063(8) -0.015(7) 0.003(7) 0.013(9)
C8 0.157(11) 0.142(15) 0.091(9) -0.036(9) 0.019(8) -0.030(10)
C12 0.090(6) 0.041(7) 0.100(8) 0.015(6) -0.012(5) 0.001(5)
C13 0.092(6) 0.077(9) 0.096(9) -0.014(7) 0.007(6) -0.006(6)
C14 0.088(7) 0.072(8) 0.082(8) -0.001(6) 0.006(6) 0.013(6)
C9 0.127(8) 0.045(7) 0.085(8) -0.004(6) -0.001(6) 0.021(6)
C10 0.147(10) 0.149(16) 0.135(11) -0.027(10) 0.000(8) -0.021(10)
C11 0.124(8) 0.036(7) 0.111(8) 0.010(6) -0.025(6) 0.033(6)
C15 0.076(6) 0.049(6) 0.104(9) -0.003(5) -0.013(5) -0.003(5)
C18 0.118(9) 0.061(7) 0.201(16) -0.021(8) 0.037(10) -0.006(6)
C19 0.115(9) 0.061(7) 0.134(12) -0.018(7) 0.029(8) -0.011(7)
C20 0.086(7) 0.067(7) 0.127(11) -0.018(7) -0.001(7) -0.013(6)
C21 0.068(6) 0.056(7) 0.131(8) -0.007(6) -0.004(5) -0.005(5)
C22 0.058(5) 0.038(7) 0.132(8) 0.006(6) -0.013(5) -0.002(5)
C25 0.095(9) 0.061(8) 0.209(14) 0.077(9) -0.044(9) -0.037(7)
C26 0.057(5) 0.048(7) 0.140(11) 0.030(7) -0.003(6) -0.035(5)
C27 0.079(6) 0.047(6) 0.127(8) 0.027(5) -0.018(6) -0.024(5)
C28 0.052(5) 0.034(6) 0.126(8) 0.033(5) -0.013(5) -0.018(5)
C32 0.052(5) 0.054(5) 0.045(7) 0.002(4) 0.003(4) 0.003(4)
C33 0.057(5) 0.063(6) 0.050(7) -0.006(4) 0.007(4) 0.001(4)
C38 0.048(5) 0.049(6) 0.060(7) -0.012(5) -0.002(4) 0.005(4)
C37 0.062(5) 0.040(5) 0.049(7) -0.001(4) -0.015(5) 0.004(4)
C36 0.072(6) 0.049(5) 0.058(7) -0.004(4) -0.002(5) 0.015(4)
C35 0.074(6) 0.057(6) 0.034(6) 0.003(5) -0.002(5) -0.007(5)
C34 0.070(6) 0.056(6) 0.042(7) -0.007(5) -0.005(5) -0.006(5)
C39 0.082(7) 0.051(5) 0.043(6) 0.002(4) -0.022(5) -0.001(5)
C42 0.087(7) 0.065(6) 0.068(7) 0.003(5) -0.007(6) -0.003(6)
C43 0.163(12) 0.054(7) 0.052(7) -0.001(5) 0.010(7) -0.008(7)
C44 0.072(6) 0.059(6) 0.074(7) 0.000(5) -0.022(5) -0.007(5)
C45 0.060(5) 0.054(5) 0.040(6) 0.009(4) -0.019(4) 0.006(4)
C46 0.069(6) 0.045(6) 0.061(6) 0.007(5) -0.013(5) 0.004(5)
C49 0.099(8) 0.051(7) 0.081(8) -0.003(6) -0.003(6) 0.001(6)
C50 0.071(6) 0.042(6) 0.077(9) 0.017(6) 0.010(5) -0.010(5)
C51 0.070(5) 0.050(6) 0.070(7) 0.011(5) 0.002(5) -0.003(4)
C52 0.052(5) 0.058(6) 0.084(8) 0.009(5) 0.002(5) 0.000(4)
C56 0.047(5) 0.047(5) 0.035(6) -0.011(4) -0.010(4) -0.002(4)
C59 0.058(5) 0.049(6) 0.029(6) -0.005(4) -0.008(4) 0.008(4)
C58 0.068(5) 0.069(7) 0.050(7) 0.016(6) -0.001(5) 0.007(5)
C57 0.056(4) 0.056(6) 0.050(7) 0.002(5) -0.023(4) -0.013(4)
C62 0.056(5) 0.075(7) 0.070(8) 0.018(6) -0.024(5) -0.010(5)
C61 0.067(5) 0.064(7) 0.057(7) 0.010(6) -0.001(5) 0.009(5)
C60 0.058(5) 0.065(6) 0.038(6) 0.014(5) -0.005(4) 0.010(4)
C63 0.058(5) 0.052(6) 0.031(6) -0.006(4) 0.004(4) 0.015(4)
C66 0.144(11) 0.098(9) 0.065(8) 0.040(7) 0.057(8) 0.082(9)
C67 0.157(12) 0.120(10) 0.061(8) 0.040(7) 0.048(8) 0.058(9)
C68 0.096(8) 0.115(9) 0.088(9) 0.040(7) 0.051(7) 0.044(7)
C69 0.069(6) 0.076(6) 0.060(7) 0.020(5) 0.023(5) 0.015(5)
C70 0.058(5) 0.065(6) 0.054(7) 0.013(5) 0.009(4) 0.005(5)
C73 0.084(6) 0.057(7) 0.062(8) 0.005(6) -0.033(6) -0.023(5)
C74 0.072(5) 0.013(5) 0.090(9) -0.008(5) -0.024(5) -0.008(4)
C75 0.075(5) 0.039(5) 0.051(6) -0.004(4) -0.014(4) -0.002(4)
C76 0.051(5) 0.050(5) 0.058(5) 0.004(4) -0.016(4) -0.003(5)
C80 0.053(5) 0.039(5) 0.035(5) -0.022(4) 0.005(4) 0.007(4)
C82 0.063(6) 0.070(6) 0.040(6) -0.015(5) 0.008(5) -0.015(5)
C81 0.065(6) 0.073(6) 0.036(5) -0.013(4) 0.014(5) -0.012(5)
C86 0.099(8) 0.089(7) 0.050(6) -0.025(5) 0.009(6) -0.024(6)
C85 0.129(10) 0.070(6) 0.050(7) -0.031(5) 0.024(6) 0.010(7)
C84 0.115(9) 0.082(7) 0.055(6) -0.021(5) 0.020(6) -0.006(7)
C83 0.088(7) 0.069(7) 0.049(6) -0.015(5) 0.011(5) -0.008(6)
C87 0.148(11) 0.108(9) 0.052(7) -0.020(6) 0.028(6) -0.009(7)
C90 0.182(12) 0.152(12) 0.052(9) -0.012(8) 0.047(8) 0.028(10)
C91 0.172(12) 0.217(18) 0.075(10) -0.021(11) 0.057(9) 0.021(11)
C92 0.173(12) 0.177(15) 0.069(9) -0.018(9) 0.056(8) -0.008(11)
C93 0.185(11) 0.172(13) 0.092(9) 0.015(8) 0.058(7) 0.003(9)
C94 0.186(11) 0.096(10) 0.114(11) 0.039(8) 0.038(8) -0.020(8)
C101 0.053(5) 0.046(5) 0.074(8) -0.004(5) -0.023(5) -0.001(4)
C102 0.067(6) 0.052(7) 0.058(7) 0.018(5) -0.012(5) -0.010(5)
C103 0.066(5) 0.031(5) 0.043(6) 0.001(4) -0.003(4) 0.000(4)
C104 0.066(5) 0.059(7) 0.059(6) 0.013(5) -0.011(4) 0.002(5)
C108 0.047(5) 0.063(8) 0.075(7) -0.012(6) -0.005(5) 0.008(5)
C112 0.058(4) 0.028(5) 0.062(6) -0.016(5) -0.006(4) -0.004(4)
C113 0.070(5) 0.061(8) 0.078(8) -0.019(6) -0.010(5) -0.009(5)
C114 0.079(6) 0.058(8) 0.086(8) -0.025(6) -0.006(5) -0.014(6)
C109 0.072(5) 0.055(7) 0.076(7) -0.011(5) 0.005(5) 0.002(5)
C110 0.072(6) 0.141(13) 0.085(9) -0.047(9) 0.008(5) -0.024(6)
C111 0.084(7) 0.210(18) 0.097(9) -0.087(11) 0.018(6) -0.039(8)
C115 0.066(6) 0.068(6) 0.058(7) -0.017(5) -0.005(5) 0.005(5)
C118 0.063(6) 0.069(6) 0.070(8) -0.013(5) -0.003(5) 0.004(5)
C119 0.121(9) 0.096(8) 0.163(15) 0.016(8) 0.056(10) 0.018(7)
C120 0.069(6) 0.069(7) 0.055(7) -0.008(5) -0.010(5) 0.019(5)
C121 0.052(5) 0.076(7) 0.076(6) -0.004(5) -0.009(4) 0.010(5)
C122 0.062(5) 0.046(7) 0.073(6) -0.007(5) -0.001(4) -0.002(5)
C125 0.090(7) 0.064(8) 0.057(8) -0.020(6) -0.001(5) 0.006(6)
C126 0.109(8) 0.057(7) 0.090(10) -0.022(7) 0.000(7) 0.002(6)
C127 0.077(6) 0.052(6) 0.069(7) -0.020(5) -0.005(5) 0.013(5)
C128 0.063(5) 0.050(5) 0.088(8) -0.012(5) 0.003(5) -0.005(4)
C132 0.091(7) 0.050(5) 0.051(7) 0.001(5) -0.020(6) 0.000(5)
C133 0.107(8) 0.071(6) 0.091(10) -0.012(6) -0.047(7) 0.011(6)
C134 0.107(8) 0.060(6) 0.061(8) 0.010(5) -0.032(6) 0.002(6)
C135 0.125(9) 0.072(7) 0.076(10) -0.001(6) -0.056(8) 0.012(6)
C136 0.157(11) 0.073(7) 0.103(11) -0.016(6) -0.078(9) 0.042(7)
C137 0.30(2) 0.126(10) 0.29(3) -0.104(13) -0.24(2) 0.116(13)
C138 0.157(12) 0.067(8) 0.148(14) -0.033(8) -0.102(11) 0.033(8)
C139 0.174(13) 0.085(8) 0.075(7) -0.006(6) -0.056(7) 0.063(8)
C142 0.140(10) 0.058(7) 0.074(8) -0.006(6) -0.035(7) 0.016(7)
C143 0.195(13) 0.061(8) 0.071(8) 0.001(6) -0.034(8) 0.039(9)
C144 0.163(11) 0.037(6) 0.070(8) -0.004(5) -0.043(7) 0.001(7)
C145 0.069(5) 0.038(5) 0.082(7) 0.001(5) -0.041(5) -0.006(4)
C146 0.072(6) 0.046(6) 0.110(8) -0.007(5) -0.028(5) -0.004(5)
C149 0.052(6) 0.058(7) 0.120(9) -0.010(6) 0.012(6) -0.025(5)
C150 0.062(6) 0.052(7) 0.147(13) -0.040(7) 0.018(7) -0.005(5)
C151 0.066(6) 0.037(6) 0.123(8) -0.022(5) 0.004(5) -0.024(4)
C152 0.053(5) 0.049(6) 0.132(9) -0.028(6) 0.004(5) -0.012(4)
C156 0.057(5) 0.039(5) 0.069(8) -0.006(5) 0.002(5) -0.009(4)
C161 0.059(5) 0.089(8) 0.162(14) -0.081(10) 0.011(6) -0.018(5)
C162 0.054(5) 0.037(5) 0.085(8) -0.023(5) 0.010(5) -0.014(4)
C157 0.047(4) 0.046(5) 0.070(7) -0.017(5) -0.011(4) 0.005(4)
C158 0.048(5) 0.069(7) 0.065(8) -0.023(6) -0.008(5) 0.005(4)
C159 0.053(5) 0.068(6) 0.052(7) -0.021(5) -0.011(5) 0.002(4)
C160 0.043(4) 0.057(6) 0.068(8) -0.030(5) -0.009(4) -0.005(4)
C163 0.059(5) 0.050(6) 0.054(7) -0.016(5) -0.001(4) -0.013(4)
C166 0.081(7) 0.112(10) 0.098(9) -0.040(8) 0.034(6) -0.035(7)
C167 0.065(6) 0.107(10) 0.105(9) -0.028(7) 0.016(6) -0.009(7)
C168 0.085(7) 0.101(9) 0.082(8) -0.023(7) 0.010(6) -0.004(6)
C169 0.069(6) 0.045(6) 0.081(7) -0.023(5) 0.011(5) -0.005(5)
C170 0.068(6) 0.054(6) 0.074(7) -0.021(5) -0.004(5) -0.013(5)
C173 0.061(5) 0.043(6) 0.077(9) -0.022(5) 0.000(5) -0.003(5)
C174 0.042(4) 0.064(7) 0.033(6) 0.001(5) 0.010(4) 0.001(4)
C175 0.042(4) 0.039(5) 0.062(6) -0.003(4) -0.007(4) -0.002(4)
C176 0.059(5) 0.040(5) 0.065(6) -0.011(4) -0.012(5) 0.022(5)
C180 0.058(5) 0.042(5) 0.030(5) 0.003(4) 0.007(4) 0.004(4)
C186 0.047(5) 0.061(6) 0.042(5) -0.009(4) -0.004(4) 0.012(5)
C181 0.049(5) 0.060(5) 0.040(5) -0.010(4) -0.012(4) 0.023(5)
C182 0.060(6) 0.059(5) 0.043(6) -0.010(4) -0.006(5) 0.021(5)
C183 0.032(4) 0.051(6) 0.045(5) -0.011(4) 0.006(4) 0.016(4)
C184 0.059(5) 0.052(5) 0.041(5) -0.006(4) -0.012(4) 0.009(5)
C185 0.061(5) 0.055(5) 0.035(6) -0.009(4) 0.004(4) 0.010(5)
C187 0.052(5) 0.037(5) 0.052(6) -0.005(4) -0.003(4) 0.007(4)
C190 0.049(5) 0.042(6) 0.081(8) -0.022(5) 0.006(5) 0.015(4)
C191 0.051(5) 0.047(6) 0.082(8) -0.024(6) 0.006(5) 0.018(4)
C192 0.062(5) 0.032(6) 0.065(7) -0.001(5) -0.002(4) 0.012(4)
C193 0.075(5) 0.053(6) 0.043(6) -0.014(5) -0.005(4) 0.007(4)
C194 0.079(5) 0.036(5) 0.039(6) -0.007(4) -0.008(5) 0.006(4)
N6 0.161(10) 0.072(8) 0.065(7) -0.025(6) -0.003(6) -0.020(7)
N7 0.190(11) 0.091(9) 0.087(8) -0.020(7) 0.010(7) -0.019(9)
N17 0.079(5) 0.035(4) 0.117(8) -0.002(5) -0.008(5) -0.001(4)
N24 0.034(4) 0.042(5) 0.121(7) 0.025(5) -0.016(4) 0.008(4)
N30 0.036(4) 0.039(5) 0.109(7) 0.016(4) -0.004(4) -0.001(4)
N31 0.036(3) 0.031(4) 0.048(5) 0.002(3) 0.001(3) 0.003(3)
N41 0.068(5) 0.059(5) 0.062(5) 0.009(4) -0.013(4) 0.005(4)
N48 0.050(4) 0.064(6) 0.058(5) 0.003(4) -0.010(4) -0.001(4)
N54 0.049(4) 0.053(5) 0.076(7) 0.004(4) 0.002(4) 0.003(4)
N55 0.046(4) 0.045(5) 0.060(6) -0.007(4) -0.013(4) 0.000(4)
N65 0.076(5) 0.057(5) 0.065(6) 0.015(4) 0.027(4) 0.034(4)
N72 0.056(4) 0.036(4) 0.055(6) 0.002(4) -0.001(4) -0.005(3)
N78 0.054(4) 0.044(5) 0.063(5) -0.004(4) 0.007(4) 0.004(4)
N79 0.043(4) 0.041(5) 0.049(5) -0.012(4) 0.002(4) 0.009(4)
N89 0.147(8) 0.091(8) 0.062(7) -0.023(5) 0.047(6) -0.017(6)
N96 0.224(11) 0.060(6) 0.061(8) 0.001(5) 0.040(6) -0.022(7)
N106 0.062(4) 0.039(5) 0.065(5) 0.008(4) 0.003(4) 0.008(4)
N107 0.047(4) 0.069(7) 0.070(6) -0.008(5) -0.005(4) -0.005(4)
N117 0.042(4) 0.061(5) 0.066(6) -0.017(4) -0.005(4) -0.005(4)
N124 0.046(4) 0.044(5) 0.066(5) -0.011(4) -0.002(3) 0.000(4)
N130 0.054(5) 0.052(5) 0.093(8) -0.028(5) 0.006(5) 0.001(4)
N131 0.069(5) 0.068(6) 0.096(8) -0.027(5) -0.013(5) -0.006(5)
N141 0.093(6) 0.038(5) 0.075(6) -0.008(4) -0.043(5) -0.008(4)
N148 0.029(3) 0.046(5) 0.109(7) -0.007(4) -0.007(4) -0.002(3)
N154 0.040(4) 0.030(4) 0.102(7) -0.008(4) -0.001(4) -0.014(3)
N155 0.059(4) 0.039(5) 0.105(8) -0.021(5) 0.012(5) -0.028(4)
N165 0.063(4) 0.054(5) 0.080(6) -0.030(5) 0.016(4) -0.019(4)
N172 0.048(4) 0.028(4) 0.066(6) -0.017(4) 0.006(4) 0.000(3)
N178 0.061(5) 0.035(4) 0.058(5) -0.008(4) -0.005(4) 0.002(4)
N179 0.040(4) 0.052(5) 0.044(5) -0.008(4) -0.007(4) 0.015(4)
N189 0.056(4) 0.042(5) 0.047(5) -0.020(4) -0.001(3) -0.005(3)
N196 0.075(5) 0.047(5) 0.038(5) 0.003(4) -0.007(4) -0.001(4)
O5 0.236(12) 0.111(10) 0.082(9) -0.031(7) 0.002(7) 0.000(8)
O16 0.100(6) 0.041(5) 0.120(8) 0.001(5) 0.020(5) -0.004(4)
O23 0.061(4) 0.068(6) 0.152(9) 0.000(6) -0.018(5) 0.002(4)
O29 0.055(4) 0.050(5) 0.141(8) 0.019(5) -0.017(4) -0.008(4)
O40 0.159(8) 0.052(5) 0.058(5) -0.010(4) -0.027(5) 0.024(5)
O47 0.045(3) 0.070(5) 0.059(5) 0.021(4) -0.012(3) 0.000(3)
O53 0.043(3) 0.045(4) 0.095(6) 0.025(4) 0.001(3) 0.003(3)
O64 0.054(3) 0.061(5) 0.044(5) -0.002(4) -0.009(3) 0.017(3)
O71 0.072(5) 0.088(6) 0.067(6) 0.012(5) -0.012(4) -0.018(4)
O77 0.184(9) 0.066(5) 0.047(6) -0.003(4) -0.012(5) -0.021(6)
O88 0.188(10) 0.096(7) 0.043(6) -0.008(5) 0.031(6) -0.002(6)
O95 0.228(12) 0.090(7) 0.125(10) 0.050(7) 0.033(8) -0.035(8)
O105 0.065(4) 0.082(6) 0.068(6) -0.011(5) -0.006(4) -0.013(4)
O116 0.079(5) 0.072(5) 0.068(6) -0.011(4) 0.000(4) -0.005(4)
O123 0.035(3) 0.083(6) 0.080(6) 0.001(5) -0.005(3) 0.008(3)
O129 0.062(4) 0.057(5) 0.100(7) -0.006(4) 0.000(4) -0.011(4)
O140 0.254(14) 0.104(8) 0.088(7) -0.003(6) -0.059(7) 0.102(9)
O147 0.057(4) 0.072(6) 0.117(7) 0.000(5) -0.028(4) 0.000(4)
O153 0.036(3) 0.044(5) 0.212(11) -0.059(6) 0.014(4) -0.012(3)
O164 0.051(3) 0.054(5) 0.052(5) -0.019(4) -0.011(3) -0.002(3)
O171 0.062(4) 0.059(5) 0.075(6) -0.019(4) -0.012(4) -0.023(4)
O177 0.082(5) 0.029(4) 0.076(6) -0.012(4) -0.012(4) 0.023(4)
O188 0.064(4) 0.039(4) 0.083(6) -0.016(4) 0.012(4) -0.012(3)
O195 0.065(4) 0.039(4) 0.048(5) 0.010(3) 0.009(3) 0.002(3)

loop_
_atom_type_symbol
_atom_type_description
_atom_type_scat_dispersion_real
_atom_type_scat_dispersion_imag
_atom_type_scat_source
C C 0.0181 0.0091 'International Tables Vol C Tables 4.2.6.8 and 6.1.1.4'
H H 0.0000 0.0000 'International Tables Vol C Tables 4.2.6.8 and 6.1.1.4'
N N 0.0311 0.0180 'International Tables Vol C Tables 4.2.6.8 and 6.1.1.4'
O O 0.0492 0.0322 'International Tables Vol C Tables 4.2.6.8 and 6.1.1.4'

loop_
_geom_angle_atom_site_label_1
_geom_angle_atom_site_label_2
_geom_angle_atom_site_label_3
_geom_angle
H1A C1 H1B 109.5
H1A C1 H1C 109.5
H1B C1 H1C 109.5
C3 C1 H1A 109.5
C3 C1 H1B 109.5
C3 C1 H1C 109.5
H2A C2 H2B 109.5
H2A C2 H2C 109.5
H2B C2 H2C 109.5
C3 C2 H2A 109.5
C3 C2 H2B 109.5
C3 C2 H2C 109.5
C2 C3 C1 106.9(16)
C2 C3 C4 106.8(18)
C4 C3 C1 106.8(16)
N96 C3 C1 101.2(17)
N96 C3 C2 118.6(18)
N96 C3 C4 115.5(16)
N6 C4 C3 112.9(18)
O5 C4 C3 125.6(18)
O5 C4 N6 121(2)
C9 C8 H8 121.8
N7 C8 H8 121.8
N7 C8 C9 116.3(16)
C13 C12 C11 120.0
C13 C12 C15 119.3(8)
C11 C12 C15 120.7(8)
C12 C13 H13 120.0
C12 C13 C14 120.0
C14 C13 H13 120.0
C13 C14 H14 120.0
C9 C14 C13 120.0
C9 C14 H14 120.0
C14 C9 C8 115.6(10)
C14 C9 C10 120.0
C10 C9 C8 124.3(10)
C9 C10 H10 120.0
C11 C10 C9 120.0
C11 C10 H10 120.0
C12 C11 H11 120.0
C10 C11 C12 120.0
C10 C11 H11 120.0
N17 C15 C12 117.1(11)
O16 C15 C12 119.1(11)
O16 C15 N17 123.7(13)
H18A C18 H18B 109.9
C19 C18 H18A 112.3
C19 C18 H18B 112.3
C19 C18 N17 97.1(10)
N17 C18 H18A 112.3
N17 C18 H18B 112.3
C18 C19 H19A 108.6
C18 C19 H19B 108.6
H19A C19 H19B 107.6
C20 C19 C18 114.5(12)
C20 C19 H19A 108.6
C20 C19 H19B 108.6
C19 C20 H20A 111.4
C19 C20 H20B 111.4
C19 C20 C21 102.0(12)
H20A C20 H20B 109.2
C21 C20 H20A 111.4
C21 C20 H20B 111.4
C20 C21 H21 109.9
C20 C21 C22 112.2(12)
C22 C21 H21 109.9
N17 C21 C20 109.1(11)
N17 C21 H21 109.9
N17 C21 C22 105.7(9)
N24 C22 C21 114.0(9)
O23 C22 C21 132.3(12)
O23 C22 N24 113.3(12)
H25A C25 H25B 109.5
H25A C25 H25C 109.5
H25B C25 H25C 109.5
C27 C25 H25A 109.5
C27 C25 H25B 109.5
C27 C25 H25C 109.5
H26A C26 H26B 109.5
H26A C26 H26C 109.5
H26B C26 H26C 109.5
C27 C26 H26A 109.5
C27 C26 H26B 109.5
C27 C26 H26C 109.5
C26 C27 C25 103.3(12)
C28 C27 C25 107.2(10)
C28 C27 C26 101.8(10)
N24 C27 C25 118.7(11)
N24 C27 C26 107.3(10)
N24 C27 C28 116.3(11)
N30 C28 C27 110.3(10)
O29 C28 C27 124.3(11)
O29 C28 N30 124.8(10)
C33 C32 H32 120.7
N31 C32 H32 120.7
N31 C32 C33 118.5(9)
C38 C33 C32 122.7(6)
C38 C33 C34 120.0
C34 C33 C32 117.0(6)
C33 C38 H38 120.0
C37 C38 C33 120.0
C37 C38 H38 120.0
C38 C37 H37 120.0
C38 C37 C36 120.0
C36 C37 H37 120.0
C37 C36 C35 120.0
C37 C36 C39 116.0(6)
C35 C36 C39 122.2(6)
C36 C35 H35 120.0
C36 C35 C34 120.0
C34 C35 H35 120.0
C33 C34 H34 120.0
C35 C34 C33 120.0
C35 C34 H34 120.0
N41 C39 C36 118.5(10)
O40 C39 C36 123.8(10)
O40 C39 N41 117.8(11)
H42A C42 H42B 108.6
C43 C42 H42A 110.3
C43 C42 H42B 110.3
N41 C42 H42A 110.3
N41 C42 H42B 110.3
N41 C42 C43 107.1(10)
C42 C43 H43A 110.4
C42 C43 H43B 110.4
C42 C43 C44 106.5(11)
H43A C43 H43B 108.6
C44 C43 H43A 110.4
C44 C43 H43B 110.4
C43 C44 H44A 110.1
C43 C44 H44B 110.1
C43 C44 C45 107.9(10)
H44A C44 H44B 108.4
C45 C44 H44A 110.1
C45 C44 H44B 110.1
C44 C45 H45 111.8
C44 C45 C46 111.1(9)
C46 C45 H45 111.8
N41 C45 C44 101.8(9)
N41 C45 H45 111.8
N41 C45 C46 108.1(8)
N48 C46 C45 108.9(9)
O47 C46 C45 124.5(11)
O47 C46 N48 126.3(11)
H49A C49 H49B 109.5
H49A C49 H49C 109.5
H49B C49 H49C 109.5
C51 C49 H49A 109.5
C51 C49 H49B 109.5
C51 C49 H49C 109.5
H50A C50 H50B 109.5
H50A C50 H50C 109.5
H50B C50 H50C 109.5
C51 C50 H50A 109.5
C51 C50 H50B 109.5
C51 C50 H50C 109.5
C49 C51 C50 118.1(10)
C49 C51 C52 116.0(10)
C49 C51 N48 111.9(10)
C52 C51 C50 102.0(9)
N48 C51 C50 101.1(8)
N48 C51 C52 106.0(9)
N54 C52 C51 113.6(9)
O53 C52 C51 123.2(10)
O53 C52 N54 121.1(10)
C57 C56 H56 121.5
N55 C56 H56 121.5
N55 C56 C57 116.9(8)
C58 C59 H59 120.0
C58 C59 C60 120.0
C60 C59 H59 120.0
C59 C58 H58 120.0
C59 C58 C57 120.0
C57 C58 H58 120.0
C58 C57 C56 120.4(5)
C62 C57 C56 119.2(5)
C62 C57 C58 120.0
C57 C62 H62 120.0
C57 C62 C61 120.0
C61 C62 H62 120.0
C62 C61 H61 120.0
C62 C61 C60 120.0
C60 C61 H61 120.0
C59 C60 C63 115.3(5)
C61 C60 C59 120.0
C61 C60 C63 123.9(5)
N65 C63 C60 122.0(8)
O64 C63 C60 122.1(9)
O64 C63 N65 115.1(9)
H66A C66 H66B 110.5
C67 C66 H66A 113.1
C67 C66 H66B 113.1
C67 C66 N65 93.1(9)
N65 C66 H66A 113.1
N65 C66 H66B 113.1
C66 C67 H67A 109.4
C66 C67 H67B 109.4
H67A C67 H67B 108.0
C68 C67 C66 111.1(12)
C68 C67 H67A 109.4
C68 C67 H67B 109.4
C67 C68 H68A 112.1
C67 C68 H68B 112.1
C67 C68 C69 98.4(11)
H68A C68 H68B 109.7
C69 C68 H68A 112.1
C69 C68 H68B 112.1
C68 C69 H69 107.4
C68 C69 C70 116.0(11)
C70 C69 H69 107.4
N65 C69 C68 110.7(10)
N65 C69 H69 107.4
N65 C69 C70 107.5(10)
N72 C70 C69 117.8(10)
O71 C70 C69 120.2(10)
O71 C70 N72 121.8(11)
H73A C73 H73B 109.5
H73A C73 H73C 109.5
H73B C73 H73C 109.5
C75 C73 H73A 109.5
C75 C73 H73B 109.5
C75 C73 H73C 109.5
H74A C74 H74B 109.5
H74A C74 H74C 109.5
H74B C74 H74C 109.5
C75 C74 H74A 109.5
C75 C74 H74B 109.5
C75 C74 H74C 109.5
C74 C75 C73 106.9(8)
C76 C75 C73 113.6(9)
C76 C75 C74 107.0(9)
C76 C75 N72 111.2(9)
N72 C75 C73 105.6(9)
N72 C75 C74 112.6(8)
C75 C76 N78 119.8(10)
O77 C76 C75 123.8(10)
O77 C76 N78 115.2(10)
C81 C80 H80 117.1
N79 C80 H80 117.1
N79 C80 C81 125.7(9)
C81 C82 H82 120.0
C81 C82 C83 120.0
C83 C82 H82 120.0
C82 C81 C80 119.5(6)
C86 C81 C80 120.5(6)
C86 C81 C82 120.0
C81 C86 H86 120.0
C81 C86 C85 120.0
C85 C86 H86 120.0
C86 C85 H85 120.0
C84 C85 C86 120.0
C84 C85 H85 120.0
C85 C84 C87 125.6(8)
C83 C84 C85 120.0
C83 C84 C87 114.4(8)
C82 C83 H83 120.0
C84 C83 C82 120.0
C84 C83 H83 120.0
N89 C87 C84 119.0(16)
O88 C87 C84 124.2(13)
O88 C87 N89 116.6(15)
H90A C90 H90B 108.3
C91 C90 H90A 109.9
C91 C90 H90B 109.9
N89 C90 H90A 109.9
N89 C90 H90B 109.9
N89 C90 C91 108.8(16)
C90 C91 H91A 111.4
C90 C91 H91B 111.4
C90 C91 C92 101.6(16)
H91A C91 H91B 109.3
C92 C91 H91A 111.4
C92 C91 H91B 111.4
C91 C92 H92A 111.0
C91 C92 H92B 111.0
C91 C92 C93 103.7(15)
H92A C92 H92B 109.0
C93 C92 H92A 111.0
C93 C92 H92B 111.0
C92 C93 H93 110.3
C94 C93 C92 118.1(19)
C94 C93 H93 110.3
N89 C93 C92 100.1(14)
N89 C93 H93 110.3
N89 C93 C94 107.1(15)
N96 C94 C93 117.1(16)
O95 C94 C93 123.2(18)
O95 C94 N96 112.6(17)
H10A C101 H10B 109.5
H10A C101 H10C 109.5
H10B C101 H10C 109.5
C103 C101 H10A 109.5
C103 C101 H10B 109.5
C103 C101 H10C 109.5
H10D C102 H10E 109.5
H10D C102 H10F 109.5
H10E C102 H10F 109.5
C103 C102 H10D 109.5
C103 C102 H10E 109.5
C103 C102 H10F 109.5
C102 C103 C101 112.7(9)
C102 C103 C104 115.5(9)
C102 C103 N196 108.8(8)
C104 C103 C101 102.9(8)
C104 C103 N196 113.9(9)
N196 C103 C101 102.1(7)
N106 C104 C103 118.3(10)
O105 C104 C103 122.0(12)
O105 C104 N106 119.1(11)
C109 C108 H108 116.2
N107 C108 H108 116.2
N107 C108 C109 127.5(10)
C113 C112 C111 120.0
C113 C112 C115 116.8(6)
C111 C112 C115 123.2(6)
C112 C113 H113 120.0
C112 C113 C114 120.0
C114 C113 H113 120.0
C113 C114 H114 120.0
C113 C114 C109 120.0
C109 C114 H114 120.0
C114 C109 C108 118.3(7)
C110 C109 C108 121.6(7)
C110 C109 C114 120.0
C109 C110 H110 120.0
C111 C110 C109 120.0
C111 C110 H110 120.0
C112 C111 H111 120.0
C110 C111 C112 120.0
C110 C111 H111 120.0
N117 C115 C112 121.3(11)
N117 C115 O116 120.6(10)
O116 C115 C112 118.0(10)
H11A C118 H11B 109.2
C119 C118 H11A 111.3
C119 C118 H11B 111.3
C119 C118 N117 102.2(10)
N117 C118 H11A 111.3
N117 C118 H11B 111.3
C118 C119 H11C 110.8
C118 C119 H11D 110.8
H11C C119 H11D 108.9
C120 C119 C118 104.5(12)
C120 C119 H11C 110.8
C120 C119 H11D 110.8
C119 C120 H12A 110.2
C119 C120 H12B 110.2
C119 C120 C121 107.6(10)
H12A C120 H12B 108.5
C121 C120 H12A 110.2
C121 C120 H12B 110.2
C120 C121 H121 111.9
C122 C121 C120 113.0(10)
C122 C121 H121 111.9
N117 C121 C120 102.5(10)
N117 C121 H121 111.9
N117 C121 C122 105.1(8)
N124 C122 C121 112.1(8)
O123 C122 C121 128.0(10)
O123 C122 N124 119.5(10)
H12C C125 H12D 109.5
H12C C125 H12E 109.5
H12D C125 H12E 109.5
C127 C125 H12C 109.5
C127 C125 H12D 109.5
C127 C125 H12E 109.5
H12F C126 H12G 109.5
H12F C126 H12H 109.5
H12G C126 H12H 109.5
C127 C126 H12F 109.5
C127 C126 H12G 109.5
C127 C126 H12H 109.5
C126 C127 C125 112.4(10)
C126 C127 C128 105.6(10)
C128 C127 C125 104.3(10)
N124 C127 C125 105.9(9)
N124 C127 C126 120.8(11)
N124 C127 C128 106.5(9)
N130 C128 C127 114.3(10)
O129 C128 C127 119.0(10)
O129 C128 N130 126.4(11)
C133 C132 H132 118.8
N131 C132 H132 118.8
N131 C132 C133 122.4(10)
C134 C133 C132 118.1(7)
C134 C133 C138 120.0
C138 C133 C132 121.9(7)
C133 C134 H134 120.0
C135 C134 C133 120.0
C135 C134 H134 120.0
C134 C135 H135 120.0
C134 C135 C136 120.0
C136 C135 H135 120.0
C135 C136 C139 118.2(8)
C137 C136 C135 120.0
C137 C136 C139 121.0(8)
C136 C137 H137 120.0
C138 C137 C136 120.0
C138 C137 H137 120.0
C133 C138 H138 120.0
C137 C138 C133 120.0
C137 C138 H138 120.0
N141 C139 C136 115.9(12)
O140 C139 C136 122.8(13)
O140 C139 N141 121.2(12)
H14A C142 H14B 109.0
C143 C142 H14A 111.0
C143 C142 H14B 111.0
C143 C142 N141 103.6(11)
N141 C142 H14A 111.0
N141 C142 H14B 111.0
C142 C143 H14C 108.4
C142 C143 H14D 108.4
C142 C143 C144 115.5(13)
H14C C143 H14D 107.5
C144 C143 H14C 108.4
C144 C143 H14D 108.4
C143 C144 H14E 112.1
C143 C144 H14F 112.1
C143 C144 C145 98.5(10)
H14E C144 H14F 109.7
C145 C144 H14E 112.1
C145 C144 H14F 112.1
C144 C145 H145 112.1
C146 C145 C144 101.9(10)
C146 C145 H145 112.1
N141 C145 C144 104.8(9)
N141 C145 H145 112.1
N141 C145 C146 113.3(9)
N148 C146 C145 112.7(9)
O147 C146 C145 121.2(12)
O147 C146 N148 124.8(11)
H14G C149 H14H 109.5
H14G C149 H14I 109.5
H14H C149 H14I 109.5
C151 C149 H14G 109.5
C151 C149 H14H 109.5
C151 C149 H14I 109.5
H15A C150 H15B 109.5
H15A C150 H15C 109.5
H15B C150 H15C 109.5
C151 C150 H15A 109.5
C151 C150 H15B 109.5
C151 C150 H15C 109.5
C149 C151 C150 115.0(12)
C149 C151 C152 114.4(11)
C149 C151 N148 106.9(10)
C152 C151 C150 103.4(10)
C152 C151 N148 115.4(12)
N148 C151 C150 101.2(9)
C151 C152 N154 113.2(9)
O153 C152 C151 127.3(12)
O153 C152 N154 118.2(10)
C157 C156 H156 119.4
N155 C156 H156 119.4
N155 C156 C157 121.2(8)
C162 C161 H161 120.0
C162 C161 C160 120.0
C160 C161 H161 120.0
C161 C162 H162 120.0
C161 C162 C157 120.0
C157 C162 H162 120.0
C162 C157 C156 117.9(6)
C158 C157 C156 122.1(6)
C158 C157 C162 120.0
C157 C158 H158 120.0
C157 C158 C159 120.0
C159 C158 H158 120.0
C158 C159 H159 120.0
C158 C159 C160 120.0
C160 C159 H159 120.0
C161 C160 C163 125.0(5)
C159 C160 C161 120.0
C159 C160 C163 115.0(5)
N165 C163 C160 121.1(8)
O164 C163 C160 119.7(9)
O164 C163 N165 119.2(9)
H16A C166 H16B 109.1
C167 C166 H16A 111.1
C167 C166 H16B 111.1
N165 C166 H16A 111.1
N165 C166 H16B 111.1
N165 C166 C167 103.2(10)
C166 C167 H16C 112.7
C166 C167 H16D 112.7
C166 C167 C168 95.4(11)
H16C C167 H16D 110.2
C168 C167 H16C 112.7
C168 C167 H16D 112.7
C167 C168 H16E 111.7
C167 C168 H16F 111.7
H16E C168 H16F 109.5
C169 C168 C167 100.3(10)
C169 C168 H16E 111.7
C169 C168 H16F 111.7
C168 C169 H169 104.2
C170 C169 C168 119.8(11)
C170 C169 H169 104.2
C170 C169 N165 115.9(11)
N165 C169 C168 106.6(9)
N165 C169 H169 104.2
N172 C170 C169 121.5(12)
N172 C170 O171 120.7(11)
O171 C170 C169 116.5(10)
H17A C173 H17B 109.5
H17A C173 H17C 109.5
H17B C173 H17C 109.5
C175 C173 H17A 109.5
C175 C173 H17B 109.5
C175 C173 H17C 109.5
H17D C174 H17E 109.5
H17D C174 H17F 109.5
H17E C174 H17F 109.5
C175 C174 H17D 109.5
C175 C174 H17E 109.5
C175 C174 H17F 109.5
C173 C175 C174 111.6(8)
C173 C175 N172 111.6(8)
C176 C175 C173 111.5(9)
C176 C175 C174 104.8(8)
C176 C175 N172 110.5(9)
N172 C175 C174 106.6(8)
C175 C176 N178 117.4(10)
O177 C176 C175 125.1(10)
O177 C176 N178 117.4(11)
C181 C180 H180 117.3
N179 C180 H180 117.3
N179 C180 C181 125.3(9)
C181 C186 H186 120.0
C181 C186 C185 120.0
C185 C186 H186 120.0
C186 C181 C180 124.3(6)
C182 C181 C180 115.7(6)
C182 C181 C186 120.0
C181 C182 H182 120.0
C183 C182 C181 120.0
C183 C182 H182 120.0
C182 C183 H183 120.0
C184 C183 C182 120.0
C184 C183 H183 120.0
C183 C184 C187 116.6(6)
C185 C184 C183 120.0
C185 C184 C187 123.0(6)
C186 C185 H185 120.0
C184 C185 C186 120.0
C184 C185 H185 120.0
N189 C187 C184 122.5(9)
O188 C187 C184 122.1(9)
O188 C187 N189 115.4(10)
H19C C190 H19D 109.6
C191 C190 H19C 111.9
C191 C190 H19D 111.9
N189 C190 H19C 111.9
N189 C190 H19D 111.9
N189 C190 C191 99.4(7)
C190 C191 H19E 111.0
C190 C191 H19F 111.0
H19E C191 H19F 109.0
C192 C191 C190 103.8(8)
C192 C191 H19E 111.0
C192 C191 H19F 111.0
C191 C192 H19G 110.6
C191 C192 H19H 110.6
C191 C192 C193 105.6(9)
H19G C192 H19H 108.8
C193 C192 H19G 110.6
C193 C192 H19H 110.6
C192 C193 H193 109.0
C194 C193 C192 114.4(10)
C194 C193 H193 109.0
C194 C193 N189 113.1(9)
N189 C193 C192 102.1(8)
N189 C193 H193 109.0
N196 C194 C193 114.8(10)
O195 C194 C193 121.0(9)
O195 C194 N196 124.1(10)
C4 N6 H6 118.7
N7 N6 C4 122.6(16)
N7 N6 H6 118.7
C8 N7 N6 117.2(16)
C15 N17 C18 125.3(11)
C15 N17 C21 122.5(11)
C21 N17 C18 110.9(10)
C22 N24 H24 119.1
C27 N24 C22 121.8(10)
C27 N24 H24 119.1
C28 N30 H30 122.9
C28 N30 N31 114.2(8)
N31 N30 H30 122.9
C32 N31 N30 113.1(8)
C39 N41 C42 120.4(10)
C39 N41 C45 128.7(10)
C42 N41 C45 110.2(9)
C46 N48 C51 124.5(9)
C46 N48 H48 117.8
C51 N48 H48 117.8
C52 N54 H54 121.6
C52 N54 N55 116.9(8)
N55 N54 H54 121.6
C56 N55 N54 113.6(8)
C63 N65 C66 123.3(9)
C63 N65 C69 123.5(8)
C69 N65 C66 110.7(9)
C70 N72 C75 126.9(9)
C70 N72 H72 116.6
C75 N72 H72 116.6
C76 N78 H78 119.2
N79 N78 C76 121.7(9)
N79 N78 H78 119.2
C80 N79 N78 115.4(8)
C87 N89 C90 130.2(14)
C87 N89 C93 116.7(15)
C90 N89 C93 111.1(12)
C3 N96 C94 122.6(16)
C3 N96 H96 118.7
C94 N96 H96 118.7
C104 N106 H106 120.6
N107 N106 C104 118.8(9)
N107 N106 H106 120.6
C108 N107 N106 115.6(9)
C115 N117 C118 125.4(9)
C115 N117 C121 123.1(11)
C121 N117 C118 111.5(9)
C122 N124 C127 118.7(8)
C122 N124 H124 120.6
C127 N124 H124 120.6
C128 N130 H130 123.1
C128 N130 N131 113.9(9)
N131 N130 H130 123.1
C132 N131 N130 109.7(9)
C139 N141 C142 118.3(11)
C139 N141 C145 131.9(10)
C145 N141 C142 109.6(10)
C146 N148 C151 121.8(10)
C146 N148 H148 119.1
C151 N148 H148 119.1
C152 N154 H154 121.9
N155 N154 C152 116.3(7)
N155 N154 H154 121.9
N154 N155 C156 115.1(8)
C163 N165 C166 131.2(10)
C163 N165 C169 115.2(8)
C166 N165 C169 113.6(9)
C170 N172 C175 125.7(10)
C170 N172 H172 117.1
C175 N172 H172 117.1
C176 N178 H178 120.1
N179 N178 C176 119.9(9)
N179 N178 H178 120.1
C180 N179 N178 115.0(8)
C187 N189 C190 124.2(8)
C187 N189 C193 120.2(8)
C190 N189 C193 114.1(8)
C103 N196 H196 118.8
C194 N196 C103 122.5(9)
C194 N196 H196 118.8

loop_
_geom_bond_atom_site_label_1
_geom_bond_atom_site_label_2
_geom_bond_distance
C1 H1A 0.9800
C1 H1B 0.9800
C1 H1C 0.9800
C1 C3 1.59(2)
C2 H2A 0.9800
C2 H2B 0.9800
C2 H2C 0.9800
C2 C3 1.41(2)
C3 C4 1.56(3)
C3 N96 1.413(19)
C4 N6 1.49(2)
C4 O5 1.18(2)
C8 H8 0.9500
C8 C9 1.457(15)
C8 N7 1.320(16)
C12 C13 1.3900
C12 C11 1.3900
C12 C15 1.496(15)
C13 H13 0.9500
C13 C14 1.3900
C14 H14 0.9500
C14 C9 1.3900
C9 C10 1.3900
C10 H10 0.9500
C10 C11 1.3900
C11 H11 0.9500
C15 N17 1.326(15)
C15 O16 1.205(13)
C18 H18A 0.9900
C18 H18B 0.9900
C18 C19 1.502(16)
C18 N17 1.510(15)
C19 H19A 0.9900
C19 H19B 0.9900
C19 C20 1.449(16)
C20 H20A 0.9900
C20 H20B 0.9900
C20 C21 1.482(15)
C21 H21 1.0000
C21 C22 1.523(18)
C21 N17 1.440(14)
C22 N24 1.400(14)
C22 O23 1.259(13)
C25 H25A 0.9800
C25 H25B 0.9800
C25 H25C 0.9800
C25 C27 1.583(18)
C26 H26A 0.9800
C26 H26B 0.9800
C26 H26C 0.9800
C26 C27 1.567(18)
C27 C28 1.541(14)
C27 N24 1.384(15)
C28 N30 1.343(13)
C28 O29 1.188(12)
C32 H32 0.9500
C32 C33 1.472(11)
C32 N31 1.328(12)
C33 C38 1.3900
C33 C34 1.3900
C38 H38 0.9500
C38 C37 1.3900
C37 H37 0.9500
C37 C36 1.3900
C36 C35 1.3900
C36 C39 1.513(12)
C35 H35 0.9500
C35 C34 1.3900
C34 H34 0.9500
C39 N41 1.355(14)
C39 O40 1.224(13)
C42 H42A 0.9900
C42 H42B 0.9900
C42 C43 1.479(17)
C42 N41 1.475(14)
C43 H43A 0.9900
C43 H43B 0.9900
C43 C44 1.503(17)
C44 H44A 0.9900
C44 H44B 0.9900
C44 C45 1.573(15)
C45 H45 1.0000
C45 C46 1.592(15)
C45 N41 1.549(14)
C46 N48 1.340(14)
C46 O47 1.170(12)
C49 H49A 0.9800
C49 H49B 0.9800
C49 H49C 0.9800
C49 C51 1.425(16)
C50 H50A 0.9800
C50 H50B 0.9800
C50 H50C 0.9800
C50 C51 1.729(15)
C51 C52 1.548(16)
C51 N48 1.512(14)
C52 N54 1.363(13)
C52 O53 1.214(12)
C56 H56 0.9500
C56 C57 1.488(11)
C56 N55 1.281(12)
C59 H59 0.9500
C59 C58 1.3900
C59 C60 1.3900
C58 H58 0.9500
C58 C57 1.3900
C57 C62 1.3900
C62 H62 0.9500
C62 C61 1.3900
C61 H61 0.9500
C61 C60 1.3900
C60 C63 1.482(12)
C63 N65 1.391(13)
C63 O64 1.236(11)
C66 H66A 0.9900
C66 H66B 0.9900
C66 C67 1.591(17)
C66 N65 1.642(13)
C67 H67A 0.9900
C67 H67B 0.9900
C67 C68 1.48(2)
C68 H68A 0.9900
C68 H68B 0.9900
C68 C69 1.483(16)
C69 H69 1.0000
C69 C70 1.594(17)
C69 N65 1.387(14)
C70 N72 1.309(13)
C70 O71 1.272(13)
C73 H73A 0.9800
C73 H73B 0.9800
C73 H73C 0.9800
C73 C75 1.607(15)
C74 H74A 0.9800
C74 H74B 0.9800
C74 H74C 0.9800
C74 C75 1.574(14)
C75 C76 1.398(15)
C75 N72 1.459(13)
C76 N78 1.409(13)
C76 O77 1.317(13)
C80 H80 0.9500
C80 C81 1.434(11)
C80 N79 1.278(12)
C82 H82 0.9500
C82 C81 1.3900
C82 C83 1.3900
C81 C86 1.3900
C86 H86 0.9500
C86 C85 1.3900
C85 H85 0.9500
C85 C84 1.3900
C84 C83 1.3900
C84 C87 1.453(17)
C83 H83 0.9500
C87 N89 1.322(18)
C87 O88 1.289(19)
C90 H90A 0.9900
C90 H90B 0.9900
C90 C91 1.443(17)
C90 N89 1.42(2)
C91 H91A 0.9900
C91 H91B 0.9900
C91 C92 1.498(19)
C92 H92A 0.9900
C92 H92B 0.9900
C92 C93 1.584(19)
C93 H93 1.0000
C93 C94 1.52(3)
C93 N89 1.459(17)
C94 N96 1.451(17)
C94 O95 1.221(17)
C101 H10A 0.9800
C101 H10B 0.9800
C101 H10C 0.9800
C101 C103 1.606(14)
C102 H10D 0.9800
C102 H10E 0.9800
C102 H10F 0.9800
C102 C103 1.444(14)
C103 C104 1.467(15)
C103 N196 1.499(12)
C104 N106 1.427(14)
C104 O105 1.169(13)
C108 H108 0.9500
C108 C109 1.464(12)
C108 N107 1.289(13)
C112 C113 1.3900
C112 C111 1.3900
C112 C115 1.493(13)
C113 H113 0.9500
C113 C114 1.3900
C114 H114 0.9500
C114 C109 1.3900
C109 C110 1.3900
C110 H110 0.9500
C110 C111 1.3900
C111 H111 0.9500
C115 N117 1.299(14)
C115 O116 1.308(13)
C118 H11A 0.9900
C118 H11B 0.9900
C118 C119 1.494(18)
C118 N117 1.583(14)
C119 H11C 0.9900
C119 H11D 0.9900
C119 C120 1.461(18)
C120 H12A 0.9900
C120 H12B 0.9900
C120 C121 1.560(16)
C121 H121 1.0000
C121 C122 1.515(14)
C121 N117 1.408(14)
C122 N124 1.443(12)
C122 O123 1.179(11)
C125 H12C 0.9800
C125 H12D 0.9800
C125 H12E 0.9800
C125 C127 1.616(17)
C126 H12F 0.9800
C126 H12G 0.9800
C126 H12H 0.9800
C126 C127 1.482(16)
C127 C128 1.560(17)
C127 N124 1.455(14)
C128 N130 1.352(14)
C128 O129 1.333(14)
C132 H132 0.9500
C132 C133 1.449(12)
C132 N131 1.308(14)
C133 C134 1.3900
C133 C138 1.3900
C134 H134 0.9500
C134 C135 1.3900
C135 H135 0.9500
C135 C136 1.3900
C136 C137 1.3900
C136 C139 1.503(13)
C137 H137 0.9500
C137 C138 1.3900
C138 H138 0.9500
C139 N141 1.328(15)
C139 O140 1.245(14)
C142 H14A 0.9900
C142 H14B 0.9900
C142 C143 1.38(2)
C142 N141 1.562(15)
C143 H14C 0.9900
C143 H14D 0.9900
C143 C144 1.508(17)
C144 H14E 0.9900
C144 H14F 0.9900
C144 C145 1.642(16)
C145 H145 1.0000
C145 C146 1.567(16)
C145 N141 1.482(15)
C146 N148 1.406(14)
C146 O147 1.230(12)
C149 H14G 0.9800
C149 H14H 0.9800
C149 H14I 0.9800
C149 C151 1.402(17)
C150 H15A 0.9800
C150 H15B 0.9800
C150 H15C 0.9800
C150 C151 1.630(16)
C151 C152 1.425(17)
C151 N148 1.447(13)
C152 N154 1.456(14)
C152 O153 1.202(12)
C156 H156 0.9500
C156 C157 1.407(11)
C156 N155 1.334(12)
C161 H161 0.9500
C161 C162 1.3900
C161 C160 1.3900
C162 H162 0.9500
C162 C157 1.3900
C157 C158 1.3900
C158 H158 0.9500
C158 C159 1.3900
C159 H159 0.9500
C159 C160 1.3900
C160 C163 1.560(11)
C163 N165 1.357(13)
C163 O164 1.232(11)
C166 H16A 0.9900
C166 H16B 0.9900
C166 C167 1.586(18)
C166 N165 1.431(14)
C167 H16C 0.9900
C167 H16D 0.9900
C167 C168 1.776(19)
C168 H16E 0.9900
C168 H16F 0.9900
C168 C169 1.517(17)
C169 H169 1.0000
C169 C170 1.379(17)
C169 N165 1.479(14)
C170 N172 1.260(13)
C170 O171 1.317(14)
C173 H17A 0.9800
C173 H17B 0.9800
C173 H17C 0.9800
C173 C175 1.492(14)
C174 H17D 0.9800
C174 H17E 0.9800
C174 H17F 0.9800
C174 C175 1.565(13)
C175 C176 1.453(15)
C175 N172 1.506(13)
C176 N178 1.456(13)
C176 O177 1.187(13)
C180 H180 0.9500
C180 C181 1.423(11)
C180 N179 1.357(12)
C186 H186 0.9500
C186 C181 1.3900
C186 C185 1.3900
C181 C182 1.3900
C182 H182 0.9500
C182 C183 1.3900
C183 H183 0.9500
C183 C184 1.3900
C184 C185 1.3900
C184 C187 1.494(11)
C185 H185 0.9500
C187 N189 1.366(13)
C187 O188 1.202(11)
C190 H19C 0.9900
C190 H19D 0.9900
C190 C191 1.666(13)
C190 N189 1.505(13)
C191 H19E 0.9900
C191 H19F 0.9900
C191 C192 1.486(14)
C192 H19G 0.9900
C192 H19H 0.9900
C192 C193 1.559(15)
C193 H193 1.0000
C193 C194 1.496(15)
C193 N189 1.520(12)
C194 N196 1.345(13)
C194 O195 1.199(11)
N6 H6 0.8800
N6 N7 1.324(18)
N24 H24 0.8800
N30 H30 0.8800
N30 N31 1.479(11)
N48 H48 0.8800
N54 H54 0.8800
N54 N55 1.372(12)
N72 H72 0.8800
N78 H78 0.8800
N78 N79 1.384(11)
N96 H96 0.8800
N106 H106 0.8800
N106 N107 1.312(12)
N124 H124 0.8800
N130 H130 0.8800
N130 N131 1.443(13)
N148 H148 0.8800
N154 H154 0.8800
N154 N155 1.302(11)
N172 H172 0.8800
N178 H178 0.8800
N178 N179 1.369(11)
N196 H196 0.8800

loop_
_geom_torsion_atom_site_label_1
_geom_torsion_atom_site_label_2
_geom_torsion_atom_site_label_3
_geom_torsion_atom_site_label_4
_geom_torsion
C1 C3 C4 N6 92.8(17)
C1 C3 C4 O5 -99(2)
C1 C3 N96 C94 -164.7(15)
C2 C3 C4 N6 -153.2(14)
C2 C3 C4 O5 15(3)
C2 C3 N96 C94 79(2)
C3 C4 N6 N7 177.4(14)
C4 C3 N96 C94 -50(2)
C4 N6 N7 C8 179.6(15)
C8 C9 C10 C11 -177.2(13)
C12 C13 C14 C9 0.0
C12 C15 N17 C18 -12(2)
C12 C15 N17 C21 -177.1(11)
C13 C12 C11 C10 0.0
C13 C12 C15 N17 122.8(10)
C13 C12 C15 O16 -53.4(14)
C13 C14 C9 C8 177.5(12)
C13 C14 C9 C10 0.0
C14 C9 C10 C11 0.0
C9 C8 N7 N6 179.8(14)
C9 C10 C11 C12 0.0
C11 C12 C13 C14 0.0
C11 C12 C15 N17 -56.9(13)
C11 C12 C15 O16 126.9(11)
C15 C12 C13 C14 -179.7(9)
C15 C12 C11 C10 179.7(9)
C18 C19 C20 C21 -19.3(19)
C19 C18 N17 C15 170.9(13)
C19 C18 N17 C21 -22.2(17)
C19 C20 C21 C22 120.1(13)
C19 C20 C21 N17 3.4(16)
C20 C21 C22 N24 96.8(12)
C20 C21 C22 O23 -75.7(17)
C20 C21 N17 C15 -179.7(12)
C20 C21 N17 C18 12.9(16)
C21 C22 N24 C27 -179.5(10)
C22 C21 N17 C15 59.5(15)
C22 C21 N17 C18 -107.9(13)
C25 C27 C28 N30 -166.4(12)
C25 C27 C28 O29 6(2)
C25 C27 N24 C22 72.8(14)
C26 C27 C28 N30 85.5(13)
C26 C27 C28 O29 -102.5(15)
C26 C27 N24 C22 -170.7(9)
C27 C28 N30 N31 -174.5(9)
C28 C27 N24 C22 -57.5(15)
C28 N30 N31 C32 176.6(9)
C32 C33 C38 C37 173.7(7)
C32 C33 C34 C35 -174.1(7)
C33 C32 N31 N30 -177.5(7)
C33 C38 C37 C36 0.0
C38 C33 C34 C35 0.0
C38 C37 C36 C35 0.0
C38 C37 C36 C39 -165.3(8)
C37 C36 C35 C34 0.0
C37 C36 C39 N41 -148.8(7)
C37 C36 C39 O40 30.1(14)
C36 C35 C34 C33 0.0
C36 C39 N41 C42 -174.3(9)
C36 C39 N41 C45 15.8(15)
C35 C36 C39 N41 46.3(12)
C35 C36 C39 O40 -134.9(10)
C34 C33 C38 C37 0.0
C39 C36 C35 C34 164.4(8)
C42 C43 C44 C45 -23.8(14)
C43 C42 N41 C39 170.0(11)
C43 C42 N41 C45 -18.3(12)
C43 C44 C45 C46 127.2(11)
C43 C44 C45 N41 12.3(11)
C44 C45 C46 N48 80.5(11)
C44 C45 C46 O47 -93.2(13)
C44 C45 N41 C39 174.3(10)
C44 C45 N41 C42 3.5(10)
C45 C46 N48 C51 -164.0(9)
C46 C45 N41 C39 57.2(13)
C46 C45 N41 C42 -113.5(9)
C49 C51 C52 N54 71.2(14)
C49 C51 C52 O53 -92.3(15)
C49 C51 N48 C46 -176.4(11)
C50 C51 C52 N54 -159.0(10)
C50 C51 C52 O53 37.5(15)
C50 C51 N48 C46 57.0(12)
C51 C52 N54 N55 -175.5(9)
C52 C51 N48 C46 -49.1(13)
C52 N54 N55 C56 -175.5(9)
C56 C57 C62 C61 173.5(7)
C59 C58 C57 C56 -173.5(8)
C59 C58 C57 C62 0.0
C59 C60 C63 N65 -149.7(8)
C59 C60 C63 O64 19.0(12)
C58 C59 C60 C61 0.0
C58 C59 C60 C63 -169.9(7)
C58 C57 C62 C61 0.0
C57 C56 N55 N54 -176.7(8)
C57 C62 C61 C60 0.0
C62 C61 C60 C59 0.0
C62 C61 C60 C63 169.0(8)
C61 C60 C63 N65 40.8(12)
C61 C60 C63 O64 -150.5(8)
C60 C59 C58 C57 0.0
C60 C63 N65 C66 11.5(17)
C60 C63 N65 C69 171.6(10)
C66 C67 C68 C69 -41.0(17)
C67 C66 N65 C63 155.3(12)
C67 C66 N65 C69 -7.0(15)
C67 C68 C69 C70 157.9(12)
C67 C68 C69 N65 35.1(16)
C68 C69 C70 N72 99.8(13)
C68 C69 C70 O71 -75.5(15)
C68 C69 N65 C63 -179.9(12)
C68 C69 N65 C66 -17.7(16)
C69 C70 N72 C75 177.9(9)
C70 C69 N65 C63 52.5(14)
C70 C69 N65 C66 -145.3(10)
C73 C75 C76 N78 -155.6(9)
C73 C75 C76 O77 38.0(15)
C73 C75 N72 C70 74.3(12)
C74 C75 C76 N78 86.7(11)
C74 C75 C76 O77 -79.7(12)
C74 C75 N72 C70 -169.5(10)
C75 C76 N78 N79 -174.1(8)
C76 C75 N72 C70 -49.4(14)
C76 N78 N79 C80 -175.9(8)
C80 C81 C86 C85 -177.6(7)
C82 C81 C86 C85 0.0
C81 C80 N79 N78 -179.4(7)
C81 C82 C83 C84 0.0
C81 C86 C85 C84 0.0
C86 C85 C84 C83 0.0
C86 C85 C84 C87 -177.3(12)
C85 C84 C83 C82 0.0
C85 C84 C87 N89 37.3(19)
C85 C84 C87 O88 -137.5(13)
C84 C87 N89 C90 17(3)
C84 C87 N89 C93 179.7(15)
C83 C82 C81 C80 177.6(7)
C83 C82 C81 C86 0.0
C83 C84 C87 N89 -140.1(12)
C83 C84 C87 O88 45.0(19)
C87 C84 C83 C82 177.6(10)
C90 C91 C92 C93 -38(2)
C91 C90 N89 C87 151.2(17)
C91 C90 N89 C93 -12(2)
C91 C92 C93 C94 146.6(17)
C91 C92 C93 N89 31(2)
C92 C93 C94 N96 95(2)
C92 C93 C94 O95 -53(2)
C92 C93 N89 C87 -177.8(15)
C92 C93 N89 C90 -12(2)
C93 C94 N96 C3 -167.5(16)
C94 C93 N89 C87 58(2)
C94 C93 N89 C90 -135.9(17)
C101 C103 C104 N106 104.4(11)
C101 C103 C104 O105 -84.5(13)
C101 C103 N196 C194 179.6(9)
C102 C103 C104 N106 -132.3(10)
C102 C103 C104 O105 38.8(16)
C102 C103 N196 C194 60.2(12)
C103 C104 N106 N107 168.6(9)
C104 C103 N196 C194 -70.2(12)
C104 N106 N107 C108 -177.4(10)
C108 C109 C110 C111 -176.3(9)
C112 C113 C114 C109 0.0
C112 C115 N117 C118 5.4(16)
C112 C115 N117 C121 -176.8(9)
C113 C112 C111 C110 0.0
C113 C112 C115 N117 82.1(12)
C113 C112 C115 O116 -95.0(10)
C113 C114 C109 C108 176.4(9)
C113 C114 C109 C110 0.0
C114 C109 C110 C111 0.0
C109 C108 N107 N106 -177.3(10)
C109 C110 C111 C112 0.0
C111 C112 C113 C114 0.0
C111 C112 C115 N117 -97.0(11)
C111 C112 C115 O116 85.9(11)
C115 C112 C113 C114 -179.1(9)
C115 C112 C111 C110 179.1(9)
C118 C119 C120 C121 35.6(16)
C119 C118 N117 C115 -169.8(12)
C119 C118 N117 C121 12.2(13)
C119 C120 C121 C122 85.4(14)
C119 C120 C121 N117 -27.2(14)
C120 C121 C122 N124 75.8(12)
C120 C121 C122 O123 -97.1(14)
C120 C121 N117 C115 -169.7(10)
C120 C121 N117 C118 8.3(11)
C121 C122 N124 C127 179.4(9)
C122 C121 N117 C115 72.0(13)
C122 C121 N117 C118 -110.0(10)
C125 C127 C128 N130 80.2(12)
C125 C127 C128 O129 -94.2(12)
C125 C127 N124 C122 -165.4(9)
C126 C127 C128 N130 -161.1(11)
C126 C127 C128 O129 24.5(15)
C126 C127 N124 C122 65.4(14)
C127 C128 N130 N131 -179.8(10)
C128 C127 N124 C122 -54.8(12)
C128 N130 N131 C132 -166.8(10)
C132 C133 C134 C135 178.9(11)
C132 C133 C138 C137 -178.9(11)
C133 C132 N131 N130 -179.9(10)
C133 C134 C135 C136 0.0
C134 C133 C138 C137 0.0
C134 C135 C136 C137 0.0
C134 C135 C136 C139 169.6(13)
C135 C136 C137 C138 0.0
C135 C136 C139 N141 55.4(18)
C135 C136 C139 O140 -129.3(16)
C136 C137 C138 C133 0.0
C136 C139 N141 C142 175.7(11)
C136 C139 N141 C145 1(2)
C137 C136 C139 N141 -135.1(11)
C137 C136 C139 O140 40(2)
C138 C133 C134 C135 0.0
C139 C136 C137 C138 -169.3(14)
C142 C143 C144 C145 30.0(18)
C143 C142 N141 C139 -169.5(14)
C143 C142 N141 C145 6.2(15)
C143 C144 C145 C146 95.6(13)
C143 C144 C145 N141 -22.6(13)
C144 C145 C146 N148 82.8(11)
C144 C145 C146 O147 -109.5(12)
C144 C145 N141 C139 -174.0(14)
C144 C145 N141 C142 11.2(12)
C145 C146 N148 C151 -172.4(9)
C146 C145 N141 C139 75.8(17)
C146 C145 N141 C142 -99.0(11)
C149 C151 C152 N154 76.4(14)
C149 C151 C152 O153 -90.2(17)
C149 C151 N148 C146 -179.8(11)
C150 C151 C152 N154 -157.8(11)
C150 C151 C152 O153 36(2)
C150 C151 N148 C146 59.5(14)
C151 C152 N154 N155 -165.5(11)
C152 C151 N148 C146 -51.3(15)
C152 N154 N155 C156 175.1(11)
C156 C157 C158 C159 -176.5(9)
C161 C162 C157 C156 176.7(8)
C161 C162 C157 C158 0.0
C161 C160 C163 N165 18.7(14)
C161 C160 C163 O164 -161.2(8)
C162 C161 C160 C159 0.0
C162 C161 C160 C163 -179.6(9)
C162 C157 C158 C159 0.0
C157 C156 N155 N154 -178.2(9)
C157 C158 C159 C160 0.0
C158 C159 C160 C161 0.0
C158 C159 C160 C163 179.6(8)
C159 C160 C163 N165 -160.9(9)
C159 C160 C163 O164 19.2(13)
C160 C161 C162 C157 0.0
C160 C163 N165 C166 7(2)
C160 C163 N165 C169 -176.8(10)
C166 C167 C168 C169 -39.8(12)
C167 C166 N165 C163 142.5(13)
C167 C166 N165 C169 -33.6(16)
C167 C168 C169 C170 157.3(11)
C167 C168 C169 N165 23.1(13)
C168 C169 C170 N172 90.4(15)
C168 C169 C170 O171 -77.0(15)
C168 C169 N165 C163 -172.3(11)
C168 C169 N165 C166 4.4(16)
C169 C170 N172 C175 -172.2(10)
C170 C169 N165 C163 51.5(14)
C170 C169 N165 C166 -131.8(12)
C173 C175 C176 N178 -150.4(8)
C173 C175 C176 O177 30.3(14)
C173 C175 N172 C170 67.4(13)
C174 C175 C176 N178 88.7(10)
C174 C175 C176 O177 -90.5(12)
C174 C175 N172 C170 -170.5(10)
C175 C176 N178 N179 176.0(8)
C176 C175 N172 C170 -57.3(12)
C176 N178 N179 C180 -177.3(8)
C180 C181 C182 C183 -179.1(6)
C186 C181 C182 C183 0.0
C181 C180 N179 N178 -177.0(8)
C181 C186 C185 C184 0.0
C181 C182 C183 C184 0.0
C182 C183 C184 C185 0.0
C182 C183 C184 C187 173.3(6)
C183 C184 C185 C186 0.0
C183 C184 C187 N189 -136.3(8)
C183 C184 C187 O188 42.3(11)
C184 C187 N189 C190 7.4(14)
C184 C187 N189 C193 172.5(8)
C185 C186 C181 C180 179.0(7)
C185 C186 C181 C182 0.0
C185 C184 C187 N189 36.8(11)
C185 C184 C187 O188 -144.6(8)
C187 C184 C185 C186 -172.9(7)
C190 C191 C192 C193 -39.9(11)
C191 C190 N189 C187 155.2(9)
C191 C190 N189 C193 -10.7(11)
C191 C192 C193 C194 155.1(9)
C191 C192 C193 N189 32.6(10)
C192 C193 C194 N196 104.2(11)
C192 C193 C194 O195 -79.6(13)
C192 C193 N189 C187 -178.5(8)
C192 C193 N189 C190 -12.0(11)
C193 C194 N196 C103 -178.5(9)
C194 C193 N189 C187 58.2(13)
C194 C193 N189 C190 -135.3(10)
N7 C8 C9 C14 171.9(13)
N7 C8 C9 C10 -11(2)
N17 C18 C19 C20 25.7(19)
N17 C21 C22 N24 -144.4(9)
N17 C21 C22 O23 43.1(17)
N24 C27 C28 N30 -30.8(16)
N24 C27 C28 O29 141.2(13)
N31 C32 C33 C38 -7.7(11)
N31 C32 C33 C34 166.2(6)
N41 C42 C43 C44 25.8(14)
N41 C45 C46 N48 -168.6(8)
N41 C45 C46 O47 17.8(14)
N48 C51 C52 N54 -53.6(13)
N48 C51 C52 O53 142.9(12)
N55 C56 C57 C58 3.0(11)
N55 C56 C57 C62 -170.5(7)
N65 C66 C67 C68 30.0(16)
N65 C69 C70 N72 -135.7(10)
N65 C69 C70 O71 49.0(13)
N72 C75 C76 N78 -36.6(12)
N72 C75 C76 O77 157.0(10)
N79 C80 C81 C82 -171.2(7)
N79 C80 C81 C86 6.4(11)
N89 C90 C91 C92 32(2)
N89 C93 C94 N96 -153.1(14)
N89 C93 C94 O95 59(2)
N96 C3 C4 N6 -19(2)
N96 C3 C4 O5 149.7(19)
N107 C108 C109 C114 -168.2(10)
N107 C108 C109 C110 8.1(16)
N117 C118 C119 C120 -28.5(15)
N117 C121 C122 N124 -173.3(9)
N117 C121 C122 O123 13.8(17)
N124 C127 C128 N130 -31.6(14)
N124 C127 C128 O129 154.1(10)
N131 C132 C133 C134 174.0(10)
N131 C132 C133 C138 -7.1(16)
N141 C142 C143 C144 -24.0(18)
N141 C145 C146 N148 -165.2(10)
N141 C145 C146 O147 2.5(16)
N148 C151 C152 N154 -48.3(16)
N148 C151 C152 O153 145.2(14)
N155 C156 C157 C162 -177.4(9)
N155 C156 C157 C158 -0.8(14)
N165 C166 C167 C168 42.6(12)
N165 C169 C170 N172 -139.5(11)
N165 C169 C170 O171 53.1(14)
N172 C175 C176 N178 -25.7(11)
N172 C175 C176 O177 155.0(10)
N179 C180 C181 C186 8.8(11)
N179 C180 C181 C182 -172.2(7)
N189 C190 C191 C192 30.7(11)
N189 C193 C194 N196 -139.6(9)
N189 C193 C194 O195 36.7(15)
N196 C103 C104 N106 -5.2(14)
N196 C103 C104 O105 165.8(11)
O5 C4 N6 N7 8(3)
O16 C15 N17 C18 164.5(15)
O16 C15 N17 C21 -1(2)
O23 C22 N24 C27 -5.6(15)
O29 C28 N30 N31 13.6(18)
O40 C39 N41 C42 6.8(16)
O40 C39 N41 C45 -163.2(10)
O47 C46 N48 C51 9.5(18)
O53 C52 N54 N55 -11.6(17)
O64 C63 N65 C66 -157.9(11)
O64 C63 N65 C69 2.1(16)
O71 C70 N72 C75 -6.9(17)
O77 C76 N78 N79 -6.5(13)
O88 C87 N89 C90 -167.4(17)
O88 C87 N89 C93 -5(2)
O95 C94 N96 C3 -16(3)
O105 C104 N106 N107 -2.8(16)
O116 C115 N117 C118 -177.6(9)
O116 C115 N117 C121 0.2(16)
O123 C122 N124 C127 -7.0(15)
O129 C128 N130 N131 -5.9(17)
O140 C139 N141 C142 0(2)
O140 C139 N141 C145 -174.1(14)
O147 C146 N148 C151 20.4(18)
O153 C152 N154 N155 2.4(19)
O164 C163 N165 C166 -172.9(13)
O164 C163 N165 C169 3.1(16)
O171 C170 N172 C175 -5.3(17)
O177 C176 N178 N179 -4.7(13)
O188 C187 N189 C190 -171.2(9)
O188 C187 N189 C193 -6.1(14)
O195 C194 N196 C103 5.4(16)

loop_
_smtbx_masks_void_nr
_smtbx_masks_void_average_x
_smtbx_masks_void_average_y
_smtbx_masks_void_average_z
_smtbx_masks_void_volume
_smtbx_masks_void_count_electrons
1 0.376 -0.659 -0.520 6520.0 3382.1
2 0.094 0.302 0.707 12.9 12.2
3 0.406 0.698 0.207 12.9 12.2
4 0.594 0.198 0.293 12.9 12.2
5 0.906 0.802 0.793 12.9 12.2
